data_4344797
loop_
_publ_author_name
'Plundrich, Gudrun T.'
'Wadepohl, Hubert'
'Gade, Lutz H.'

_publ_section_title
;
 Synthesis and Reactivity of Group 4 Metal Benzyl Complexes Supported by
 Carbazolide-Based PNP Pincer Ligands.
;
_journal_issue 1
_journal_name_full 'Inorganic chemistry'
_journal_page_first 353
_journal_paper_doi 10.1021/acs.inorgchem.5b02498
_journal_volume 55
_journal_year 2015
_chemical_formula_moiety 'C53 H53 Cl2 N P2 Zr, 0.5(C6 H14)'
_chemical_formula_sum 'C56 H60 Cl2 N P2 Zr'
_chemical_formula_weight 971.11
_chemical_properties_physical 'air-sensitive, moisture-sensitive'
_space_group_crystal_system triclinic
_space_group_IT_number 2
_space_group_name_Hall '-P 1'
_space_group_name_H-M_alt 'P -1'
_symmetry_cell_setting triclinic
_symmetry_Int_Tables_number 2
_symmetry_space_group_name_Hall '-P 1'
_symmetry_space_group_name_H-M 'P -1'
_atom_sites_solution_hydrogens geom
_atom_sites_solution_primary iterative
_atom_sites_solution_secondary difmap
_audit_block_code ga_gp8a
_audit_creation_date
;
'Tue Jan 29 10:31:07 2013'
;
_audit_creation_method
;
Olex2 1.2
(compiled 2015.09.30 svn.r3233 for OlexSys, GUI svn.r5103)
;
_audit_update_record '26.10.2015 09:08:45 CET UTC+01:00  encif 1.36'
_cell_angle_alpha 98.0613(9)
_cell_angle_beta 101.1523(12)
_cell_angle_gamma 96.3265(14)
_cell_formula_units_Z 4
_cell_length_a 15.0656(3)
_cell_length_b 15.5282(2)
_cell_length_c 21.92283(17)
_cell_measurement_reflns_used 43338
_cell_measurement_temperature 110(2)
_cell_measurement_theta_max 70.9180
_cell_measurement_theta_min 4.1650
_cell_volume 4932.07(13)
_computing_cell_refinement
;
CrysAlisPro, Agilent Technologies,
Version 1.171.36.24 (release 03-12-2012 CrysAlis171 .NET)
(compiled Dec  3 2012,18:21:49)
;
_computing_data_collection
;
CrysAlisPro, Agilent Technologies,
Version 1.171.36.24 (release 03-12-2012 CrysAlis171 .NET)
(compiled Dec  3 2012,18:21:49)
;
_computing_data_reduction
;
CrysAlisPro, Agilent Technologies,
Version 1.171.36.24 (release 03-12-2012 CrysAlis171 .NET)
(compiled Dec  3 2012,18:21:49)
;
_computing_molecular_graphics 'Olex2 (Dolomanov et al., 2009)'
_computing_publication_material 'encif (Wadepohl, 2009-15); encifer 1.5 (CCDC, 2014)'
_computing_structure_refinement 'ShelXL (Sheldrick, 2015)'
_computing_structure_solution 'SUPERFLIP (Palatinus, 2007-2009)'
_diffrn_ambient_temperature 110(1)
_diffrn_detector 'CCD plate'
_diffrn_detector_area_resol_mean 15.9241
_diffrn_detector_type 'Agilent EOS'
_diffrn_measured_fraction_theta_full 0.992
_diffrn_measured_fraction_theta_max 0.992
_diffrn_measurement_details
;
  1 omega    4.00   65.00   0.5000    6.0000
omega____ theta____ kappa____ phi______ frames
    -        0.0000  -19.0000  120.0000 122

  2 omega   -6.00   33.00   0.5000    6.0000
omega____ theta____ kappa____ phi______ frames
    -        0.0000  -77.0000 -150.0000 78

  3 omega  -30.00   72.00   0.5000    6.0000
omega____ theta____ kappa____ phi______ frames
    -        0.0000   38.0000 -180.0000 204

  4 omega  -70.00   30.00   0.5000    6.0000
omega____ theta____ kappa____ phi______ frames
    -        0.0000  -38.0000    0.0000 200

  5 omega   31.00   61.00   0.5000    6.0000
omega____ theta____ kappa____ phi______ frames
    -        0.0000   38.0000  -30.0000 60

  6 omega  -30.00   26.00   0.5000    6.0000
omega____ theta____ kappa____ phi______ frames
    -        0.0000   38.0000  -30.0000 112

  7 omega  -72.00  -37.00   0.5000    6.0000
omega____ theta____ kappa____ phi______ frames
    -        0.0000  -19.0000  120.0000 70

  8 omega  -35.00    2.00   0.5000    6.0000
omega____ theta____ kappa____ phi______ frames
    -        0.0000  -19.0000  120.0000 74

  9 omega  -17.00   19.00   0.5000    6.0000
omega____ theta____ kappa____ phi______ frames
    -       16.0000   80.0000  -29.5213 72

 10 omega  -24.00    1.00   0.5000   10.0000
omega____ theta____ kappa____ phi______ frames
    -      -32.0000  -80.0000   93.5119 50

 11 omega   -2.00   23.00   0.5000   10.0000
omega____ theta____ kappa____ phi______ frames
    -       32.0000   78.0000  -11.4138 50

 12 omega   12.00   39.00   0.5000   10.0000
omega____ theta____ kappa____ phi______ frames
    -       40.0000   77.0000    3.8126 54

 13 omega    6.00   38.00   0.5000   10.0000
omega____ theta____ kappa____ phi______ frames
    -       40.0000   80.0000 -162.1892 64

 14 omega    9.00   34.00   0.5000   10.0000
omega____ theta____ kappa____ phi______ frames
    -       44.0000   80.0000   30.3562 50

 15 omega    9.00   34.00   0.5000   10.0000
omega____ theta____ kappa____ phi______ frames
    -       44.0000   80.0000  146.1756 50

 16 omega   10.00   35.00   0.5000   10.0000
omega____ theta____ kappa____ phi______ frames
    -       44.0000   78.0000  121.3767 50

 17 omega   72.00  108.00   0.5000   10.0000
omega____ theta____ kappa____ phi______ frames
    -       44.0000   77.0000 -118.9355 72

 18 omega   10.00   39.00   0.5000   10.0000
omega____ theta____ kappa____ phi______ frames
    -       44.0000   79.0000   80.9374 58

 19 omega   11.00   42.00   0.5000   10.0000
omega____ theta____ kappa____ phi______ frames
    -       44.0000   77.0000 -118.9355 62

 20 omega  -42.00  -16.00   0.5000   10.0000
omega____ theta____ kappa____ phi______ frames
    -      -48.0000  -76.0000 -108.5475 52

 21 omega   13.00   38.00   0.5000   10.0000
omega____ theta____ kappa____ phi______ frames
    -       48.0000   80.0000   58.9090 50

 22 omega   16.00   41.00   0.5000   10.0000
omega____ theta____ kappa____ phi______ frames
    -       48.0000   77.0000  -70.5759 50

 23 omega   13.00   38.00   0.5000   10.0000
omega____ theta____ kappa____ phi______ frames
    -       48.0000   80.0000  152.9259 50

 24 omega   13.00   38.00   0.5000   10.0000
omega____ theta____ kappa____ phi______ frames
    -       48.0000   80.0000 -131.9298 50

 25 omega   13.00   38.00   0.5000   10.0000
omega____ theta____ kappa____ phi______ frames
    -       48.0000   80.0000  -46.0433 50

 26 omega   17.00   42.00   0.5000   10.0000
omega____ theta____ kappa____ phi______ frames
    -       52.0000   80.0000   11.3060 50

 27 omega   17.00   42.00   0.5000   10.0000
omega____ theta____ kappa____ phi______ frames
    -       52.0000   80.0000 -107.5909 50

 28 omega  -51.00  -25.00   0.5000   10.0000
omega____ theta____ kappa____ phi______ frames
    -      -55.5967  -77.0000 -120.0000 52

 29 omega  -88.00   17.00   0.5000   10.0000
omega____ theta____ kappa____ phi______ frames
    -      -55.5967   77.0000   60.0000 210

 30 omega  -58.00  -24.00   0.5000   10.0000
omega____ theta____ kappa____ phi______ frames
    -      -55.5967  -77.0000 -150.0000 68

 31 omega   21.00   46.00   0.5000   10.0000
omega____ theta____ kappa____ phi______ frames
    -       55.5967   79.0000   57.2876 50

 32 omega   24.00   50.00   0.5000   10.0000
omega____ theta____ kappa____ phi______ frames
    -       55.5967   77.0000  -90.0000 52

 33 omega   23.00   64.00   0.5000   10.0000
omega____ theta____ kappa____ phi______ frames
    -       55.5967   77.0000  120.0000 82

 34 omega   23.00   49.00   0.5000   10.0000
omega____ theta____ kappa____ phi______ frames
    -       55.5967   77.0000   30.0000 52

 35 omega   30.00   80.00   0.5000   10.0000
omega____ theta____ kappa____ phi______ frames
    -       55.5967  -80.0000 -156.8516 100

 36 omega   23.00   49.00   0.5000   10.0000
omega____ theta____ kappa____ phi______ frames
    -       55.5967   77.0000  -60.0000 52

 37 omega   -7.00   26.00   0.5000   10.0000
omega____ theta____ kappa____ phi______ frames
    -       55.5967  -80.0000 -156.8516 66

 38 omega   24.00   49.00   0.5000   10.0000
omega____ theta____ kappa____ phi______ frames
    -       55.5967   77.0000  150.0000 50

 39 omega   24.00   51.00   0.5000   10.0000
omega____ theta____ kappa____ phi______ frames
    -       55.5967   77.0000   90.0000 54

 40 omega   21.00   46.00   0.5000   10.0000
omega____ theta____ kappa____ phi______ frames
    -       55.5967   79.0000 -173.1260 50

 41 omega  -62.00  -27.00   0.5000   10.0000
omega____ theta____ kappa____ phi______ frames
    -      -56.0000  -74.0000  148.0156 70

 42 omega  -55.00  -25.00   0.5000   10.0000
omega____ theta____ kappa____ phi______ frames
    -      -56.0000  -75.0000  157.1683 60

 43 omega -122.00  -97.00   0.5000   10.0000
omega____ theta____ kappa____ phi______ frames
    -      -56.0000  -75.0000  157.1683 50

 44 omega   22.00   47.00   0.5000   10.0000
omega____ theta____ kappa____ phi______ frames
    -       56.0000   78.0000   -9.2973 50

 45 omega   22.00   47.00   0.5000   10.0000
omega____ theta____ kappa____ phi______ frames
    -       56.0000   78.0000  -27.1791 50

 46 omega  -53.00  -27.00   0.5000   10.0000
omega____ theta____ kappa____ phi______ frames
    -      -60.0000  -76.0000   91.7361 52

 47 omega  -67.00  -31.00   0.5000   10.0000
omega____ theta____ kappa____ phi______ frames
    -      -60.0000  -71.0000   -9.3258 72

 48 omega  -59.00  -31.00   0.5000   10.0000
omega____ theta____ kappa____ phi______ frames
    -      -60.0000  -71.0000  114.3242 56

 49 omega  -58.00  -27.00   0.5000   10.0000
omega____ theta____ kappa____ phi______ frames
    -      -60.0000  -76.0000  -73.7437 62

 50 omega -131.00  -27.00   0.5000   10.0000
omega____ theta____ kappa____ phi______ frames
    -      -60.0000  -76.0000   15.8761 208

 51 omega  -62.00  -27.00   0.5000   10.0000
omega____ theta____ kappa____ phi______ frames
    -      -60.0000  -77.0000  -25.3534 70

 52 omega  -81.00  -31.00   0.5000   10.0000
omega____ theta____ kappa____ phi______ frames
    -      -60.0000  -72.0000  174.5948 100

 53 omega  -63.00  -29.00   0.5000   10.0000
omega____ theta____ kappa____ phi______ frames
    -      -60.0000  -74.0000  140.1650 68

 54 omega   57.00   84.00   0.5000   10.0000
omega____ theta____ kappa____ phi______ frames
    -       60.0000   77.0000   77.2048 54

 55 omega   27.00   53.00   0.5000   10.0000
omega____ theta____ kappa____ phi______ frames
    -       60.0000   77.0000   77.2048 52

 56 omega  -57.00  -31.00   0.5000   10.0000
omega____ theta____ kappa____ phi______ frames
    -      -64.0000  -76.0000 -110.3175 52

 57 omega  -62.00  -33.00   0.5000   10.0000
omega____ theta____ kappa____ phi______ frames
    -      -64.0000  -73.0000   59.9748 58

 58 omega  -59.00  -33.00   0.5000   10.0000
omega____ theta____ kappa____ phi______ frames
    -      -64.5000  -77.0000  -90.0000 52

 59 omega  -57.00  -31.00   0.5000   10.0000
omega____ theta____ kappa____ phi______ frames
    -      -64.5000  -77.0000  -49.4526 52

 60 omega  -58.00  -32.00   0.5000   10.0000
omega____ theta____ kappa____ phi______ frames
    -      -64.5000  -77.0000  -83.3516 52

 61 omega  -58.00  -32.00   0.5000   10.0000
omega____ theta____ kappa____ phi______ frames
    -      -64.5000  -76.0000  -16.0635 52

 62 omega -131.00 -105.00   0.5000   10.0000
omega____ theta____ kappa____ phi______ frames
    -      -64.5000  -76.0000  -16.0635 52

 63 omega  -57.00  -31.00   0.5000   10.0000
omega____ theta____ kappa____ phi______ frames
    -      -64.5000  -77.0000 -146.0437 52

 64 omega  -57.00  -31.00   0.5000   10.0000
omega____ theta____ kappa____ phi______ frames
    -      -64.5000  -77.0000   98.6814 52

 65 omega -135.00 -108.00   0.5000   10.0000
omega____ theta____ kappa____ phi______ frames
    -      -64.5000  -77.0000   98.6814 54

 66 omega  -57.00  -31.00   0.5000   10.0000
omega____ theta____ kappa____ phi______ frames
    -      -64.5000  -77.0000   33.0917 52

 67 omega  -64.00  -32.00   0.5000   10.0000
omega____ theta____ kappa____ phi______ frames
    -      -64.5000  -75.0000 -139.3600 64

 68 omega  -61.00  -35.00   0.5000   10.0000
omega____ theta____ kappa____ phi______ frames
    -      -64.5000  -77.0000 -120.0000 52

 69 omega  -61.00  -35.00   0.5000   10.0000
omega____ theta____ kappa____ phi______ frames
    -      -64.5000  -71.0000  151.7507 52

 70 omega  -61.00  -35.00   0.5000   10.0000
omega____ theta____ kappa____ phi______ frames
    -      -64.5000  -77.0000   90.0000 52

 71 omega  -58.00  -32.00   0.5000   10.0000
omega____ theta____ kappa____ phi______ frames
    -      -64.5000  -77.0000  -30.0000 52

 72 omega  -56.00  -31.00   0.5000   10.0000
omega____ theta____ kappa____ phi______ frames
    -      -64.5000  -77.0000  150.0000 50

 73 omega  -57.00  -31.00   0.5000   10.0000
omega____ theta____ kappa____ phi______ frames
    -      -64.5000  -77.0000   60.0000 52

 74 omega  -57.00  -31.00   0.5000   10.0000
omega____ theta____ kappa____ phi______ frames
    -      -64.5000  -77.0000    0.0000 52

 75 omega  -62.00  -36.00   0.5000   10.0000
omega____ theta____ kappa____ phi______ frames
    -      -64.5000  -77.0000   30.0000 52

 76 omega  -57.00  -31.00   0.5000   10.0000
omega____ theta____ kappa____ phi______ frames
    -      -64.5000  -77.0000  120.0000 52

 77 omega  -57.00  -31.00   0.5000   10.0000
omega____ theta____ kappa____ phi______ frames
    -      -64.5000  -77.0000 -180.0000 52

 78 omega  -99.00    8.00   0.5000   10.0000
omega____ theta____ kappa____ phi______ frames
    -      -64.5000   80.0000 -148.4714 214

 79 omega   44.00   77.00   0.5000   10.0000
omega____ theta____ kappa____ phi______ frames
    -       68.0000   61.0000  151.7685 66

 80 omega   41.00  140.00   0.5000   10.0000
omega____ theta____ kappa____ phi______ frames
    -       68.0000   72.0000  111.0948 198

 81 omega   38.00   64.00   0.5000   10.0000
omega____ theta____ kappa____ phi______ frames
    -       68.0000   77.0000   30.3486 52

 82 omega   41.00   71.00   0.5000   10.0000
omega____ theta____ kappa____ phi______ frames
    -       68.0000   67.0000   -9.0611 60

 83 omega   48.00  142.00   0.5000   10.0000
omega____ theta____ kappa____ phi______ frames
    -       72.0000   62.0000 -106.8960 188

 84 omega   57.00  142.00   0.5000   10.0000
omega____ theta____ kappa____ phi______ frames
    -       72.0000   56.0000   73.8846 170

 85 omega   42.00   71.00   0.5000   10.0000
omega____ theta____ kappa____ phi______ frames
    -       72.0000   71.0000  152.9820 58

 86 omega   63.00   88.00   0.5000   10.0000
omega____ theta____ kappa____ phi______ frames
    -       72.0000  -79.0000 -124.5343 50

 87 omega   52.00   84.00   0.5000   10.0000
omega____ theta____ kappa____ phi______ frames
    -       72.0000   52.0000 -139.7403 64

 88 omega   49.00   78.00   0.5000   10.0000
omega____ theta____ kappa____ phi______ frames
    -       72.0000   56.0000  -38.2252 58

 89 omega   43.00   69.00   0.5000   10.0000
omega____ theta____ kappa____ phi______ frames
    -       76.0000   77.0000  -51.8922 52

 90 omega   46.00  106.00   0.5000   10.0000
omega____ theta____ kappa____ phi______ frames
    -       76.0000   71.0000  178.3855 120

 91 omega   55.00   85.00   0.5000   10.0000
omega____ theta____ kappa____ phi______ frames
    -       76.0000   55.0000 -131.9342 60

 92 omega   43.00   73.00   0.5000   10.0000
omega____ theta____ kappa____ phi______ frames
    -       76.0000   77.0000   78.5616 60

 93 omega   69.00  111.00   0.5000   10.0000
omega____ theta____ kappa____ phi______ frames
    -       76.0000  -80.0000  131.8610 84

 94 omega   43.00   69.00   0.5000   10.0000
omega____ theta____ kappa____ phi______ frames
    -       76.0000   77.0000   12.2164 52

 95 omega   59.00  146.00   0.5000   10.0000
omega____ theta____ kappa____ phi______ frames
    -       76.0000   56.0000    0.9798 174

 96 omega   48.00   74.00   0.5000   10.0000
omega____ theta____ kappa____ phi______ frames
    -       80.0000   75.0000 -118.0032 52

 97 omega   74.00  100.00   0.5000   10.0000
omega____ theta____ kappa____ phi______ frames
    -       80.0000   47.0000  114.9007 52

 98 omega   54.00   87.00   0.5000   10.0000
omega____ theta____ kappa____ phi______ frames
    -       80.0000   66.0000  150.6723 66

 99 omega   59.00   85.00   0.5000   10.0000
omega____ theta____ kappa____ phi______ frames
    -       80.0000   65.0000   43.7974 52

100 omega   55.00   85.00   0.5000   10.0000
omega____ theta____ kappa____ phi______ frames
    -       80.0000   62.0000  126.3806 60

101 omega   70.00   97.00   0.5000   10.0000
omega____ theta____ kappa____ phi______ frames
    -       84.0000  -80.0000 -176.7069 54

102 omega   58.00  154.00   0.5000   10.0000
omega____ theta____ kappa____ phi______ frames
    -       84.0000   66.0000   70.3754 192

103 omega   67.00   93.00   0.5000   10.0000
omega____ theta____ kappa____ phi______ frames
    -       84.0000   49.0000  -24.2644 52

104 omega   61.00   87.00   0.5000   10.0000
omega____ theta____ kappa____ phi______ frames
    -       84.0000   48.0000 -133.6527 52

105 omega   52.00   82.00   0.5000   10.0000
omega____ theta____ kappa____ phi______ frames
    -       84.0000  -80.0000   16.4681 60

106 omega   52.00   84.00   0.5000   10.0000
omega____ theta____ kappa____ phi______ frames
    -       84.0000   75.0000   19.6022 64

107 omega   54.00   80.00   0.5000   10.0000
omega____ theta____ kappa____ phi______ frames
    -       84.0000   72.0000  124.7327 52

108 omega   65.00  151.00   0.5000   10.0000
omega____ theta____ kappa____ phi______ frames
    -       88.0000   62.0000  -53.7289 172

109 omega   63.00   89.00   0.5000   10.0000
omega____ theta____ kappa____ phi______ frames
    -       88.0000   62.0000  -59.2595 52

110 omega   60.00  160.00   0.5000   10.0000
omega____ theta____ kappa____ phi______ frames
    -       88.0000   72.0000 -131.8576 200

111 omega   17.00  109.00   0.5000   10.0000
omega____ theta____ kappa____ phi______ frames
    -       88.0000  -80.0000  -79.8540 184

112 omega   62.00   93.00   0.5000   10.0000
omega____ theta____ kappa____ phi______ frames
    -       88.0000   50.0000 -132.6118 62

113 omega   57.00  160.00   0.5000   10.0000
omega____ theta____ kappa____ phi______ frames
    -       88.0000   73.0000  164.8676 206

114 omega   58.00   84.00   0.5000   10.0000
omega____ theta____ kappa____ phi______ frames
    -       88.0000   72.0000   64.8005 52

115 omega   70.00  125.00   0.5000   10.0000
omega____ theta____ kappa____ phi______ frames
    -       92.0000  -80.0000   42.8019 110

116 omega   68.00  143.00   0.5000   10.0000
omega____ theta____ kappa____ phi______ frames
    -       92.0000   60.0000  136.1589 150

117 omega   68.00   93.00   0.5000   10.0000
omega____ theta____ kappa____ phi______ frames
    -       92.0000   53.0000  -61.7251 50

118 omega   59.00   85.00   0.5000   10.0000
omega____ theta____ kappa____ phi______ frames
    -       92.0000   76.0000  138.8021 52

119 omega   67.00   93.00   0.5000   10.0000
omega____ theta____ kappa____ phi______ frames
    -       92.0000   53.0000  -69.6114 52

120 omega   62.00   88.00   0.5000   10.0000
omega____ theta____ kappa____ phi______ frames
    -       92.0000   71.0000 -107.2564 52

121 omega   64.00   91.00   0.5000   10.0000
omega____ theta____ kappa____ phi______ frames
    -       96.0000   75.0000    9.7074 54

122 omega   63.00   89.00   0.5000   10.0000
omega____ theta____ kappa____ phi______ frames
    -       96.0000   77.0000  -47.5701 52

123 omega   71.00   96.00   0.5000   10.0000
omega____ theta____ kappa____ phi______ frames
    -      100.0000   69.0000 -110.7573 50

124 omega   73.00  135.00   0.5000   10.0000
omega____ theta____ kappa____ phi______ frames
    -      100.0000   67.0000   57.7448 124

125 omega   75.00  101.00   0.5000   10.0000
omega____ theta____ kappa____ phi______ frames
    -      100.0000   52.0000 -160.2451 52

126 omega   67.00   93.00   0.5000   10.0000
omega____ theta____ kappa____ phi______ frames
    -      100.0000   76.0000 -156.1152 52

127 omega   78.00  104.00   0.5000   10.0000
omega____ theta____ kappa____ phi______ frames
    -      111.1934   77.0000  -60.0000 52

128 omega   78.00  104.00   0.5000   10.0000
omega____ theta____ kappa____ phi______ frames
    -      111.1934   77.0000  120.0000 52

129 omega   78.00  178.00   0.5000   10.0000
omega____ theta____ kappa____ phi______ frames
    -      111.1934   77.0000 -150.0000 200

130 omega   78.00  104.00   0.5000   10.0000
omega____ theta____ kappa____ phi______ frames
    -      111.1934   77.0000   60.0000 52

131 omega   78.00  104.00   0.5000   10.0000
omega____ theta____ kappa____ phi______ frames
    -      111.1934   77.0000  -90.0000 52

132 omega   78.00  178.00   0.5000   10.0000
omega____ theta____ kappa____ phi______ frames
    -      111.1934   77.0000   90.0000 200

133 omega   78.00  105.00   0.5000   10.0000
omega____ theta____ kappa____ phi______ frames
    -      111.1934   77.0000    0.0000 54

134 omega   78.00  104.00   0.5000   10.0000
omega____ theta____ kappa____ phi______ frames
    -      111.1934   77.0000  150.0000 52

135 omega   85.00  177.00   0.5000   10.0000
omega____ theta____ kappa____ phi______ frames
    -      111.1934   64.0000  -30.0000 184

136 omega   80.00  105.00   0.5000   10.0000
omega____ theta____ kappa____ phi______ frames
    -      111.1934   75.0000 -121.0915 50

137 omega   88.00  178.00   0.5000   10.0000
omega____ theta____ kappa____ phi______ frames
    -      111.1934   75.0000   35.9231 180

138 omega   71.00  144.00   0.5000   10.0000
omega____ theta____ kappa____ phi______ frames
    -      111.1934  -80.0000 -122.1844 146

139 omega   42.00   68.00   0.5000   10.0000
omega____ theta____ kappa____ phi______ frames
    -      111.1934  -80.0000 -122.1844 52

140 omega   85.00  110.00   0.5000   10.0000
omega____ theta____ kappa____ phi______ frames
    -      111.1934   66.0000  -71.8792 50

141 omega  111.00  138.00   0.5000   10.0000
omega____ theta____ kappa____ phi______ frames
    -      111.1934  -80.0000   99.1262 54

142 omega   80.00  107.00   0.5000   10.0000
omega____ theta____ kappa____ phi______ frames
    -      111.1934  -80.0000   99.1262 54

143 omega   89.00  115.00   0.5000   10.0000
omega____ theta____ kappa____ phi______ frames
    -      111.1934  -80.0000  -82.3471 52

144 omega   49.00   75.00   0.5000   10.0000
omega____ theta____ kappa____ phi______ frames
    -      111.1934  -80.0000  -82.3471 52

145 omega   84.00  143.00   0.5000   10.0000
omega____ theta____ kappa____ phi______ frames
    -      111.1934  -79.0000   26.3294 118

146 omega   42.00   75.00   0.5000   10.0000
omega____ theta____ kappa____ phi______ frames
    -      111.1934  -79.0000   26.3294 66

147 omega   39.00  136.00   0.5000   10.0000
omega____ theta____ kappa____ phi______ frames
    -      111.1934  -80.0000 -176.5715 194

148 omega   86.00  124.00   0.5000   10.0000
omega____ theta____ kappa____ phi______ frames
    -      111.1934  -80.0000   54.7432 76

149 omega   43.00   81.00   0.5000   10.0000
omega____ theta____ kappa____ phi______ frames
    -      111.1934  -80.0000   54.7432 76

150 omega   81.00  106.00   0.5000   10.0000
omega____ theta____ kappa____ phi______ frames
    -      111.1934   71.0000   80.9834 50

151 omega   74.00  101.00   0.5000   10.0000
omega____ theta____ kappa____ phi______ frames
    -      111.1934  -80.0000  133.8526 54

152 omega   42.00   68.00   0.5000   10.0000
omega____ theta____ kappa____ phi______ frames
    -      111.1934  -80.0000  133.8526 52

153 omega   87.00  178.00   0.5000   10.0000
omega____ theta____ kappa____ phi______ frames
    -      111.1934   64.0000    0.0000 182

154 omega   87.00  178.00   0.5000   10.0000
omega____ theta____ kappa____ phi______ frames
    -      111.1934   64.0000  -60.0000 182

155 omega   85.00  112.00   0.5000   10.0000
omega____ theta____ kappa____ phi______ frames
    -      111.1934   64.0000 -120.0000 54

156 omega   87.00  177.00   0.5000   10.0000
omega____ theta____ kappa____ phi______ frames
    -      111.1934   64.0000   60.0000 180

157 omega   78.00  177.00   0.5000   10.0000
omega____ theta____ kappa____ phi______ frames
    -      111.1934   77.0000 -120.0000 198

158 omega   86.00  177.00   0.5000   10.0000
omega____ theta____ kappa____ phi______ frames
    -      111.1934   64.0000  120.0000 182

159 omega   86.00  178.00   0.5000   10.0000
omega____ theta____ kappa____ phi______ frames
    -      111.1934   64.0000 -180.0000 184

160 omega   85.00  178.00   0.5000   10.0000
omega____ theta____ kappa____ phi______ frames
    -      111.1934   64.0000  150.0000 186

161 omega   85.00  177.00   0.5000   10.0000
omega____ theta____ kappa____ phi______ frames
    -      111.1934   64.0000  -90.0000 184

162 omega   78.00  103.00   0.5000   10.0000
omega____ theta____ kappa____ phi______ frames
    -      111.1934   77.0000   30.0000 50

163 omega   78.00  104.00   0.5000   10.0000
omega____ theta____ kappa____ phi______ frames
    -      111.1934   77.0000 -180.0000 52

164 omega   85.00  131.00   0.5000   10.0000
omega____ theta____ kappa____ phi______ frames
    -      111.1934   64.0000   30.0000 92

165 omega   55.00  123.00   0.5000   10.0000
omega____ theta____ kappa____ phi______ frames
    -      111.1934  -80.0000  -30.5820 136

166 omega   78.00  103.00   0.5000   10.0000
omega____ theta____ kappa____ phi______ frames
    -      111.1934   77.0000  -30.0000 50

167 omega   61.00   88.00   0.5000   10.0000
omega____ theta____ kappa____ phi______ frames
    -      112.0000  -80.0000  121.9888 54

168 omega  -24.00   71.00   0.5000    6.0000
omega____ theta____ kappa____ phi______ frames
    -        0.0000   57.0000 -120.0000 190

169 omega   -9.00   96.00   0.5000    6.0000
omega____ theta____ kappa____ phi______ frames
    -       24.0000   77.0000  128.5516 210

170 omega   -6.00   56.00   0.5000    6.0000
omega____ theta____ kappa____ phi______ frames
    -       24.0000   72.0000   67.2221 124

171 omega   -9.00   96.00   0.5000    6.0000
omega____ theta____ kappa____ phi______ frames
    -       24.0000   76.0000   -9.4978 210

;
_diffrn_measurement_device '\k-geometry diffractometer'
_diffrn_measurement_device_type 'Agilent SuperNova, Dual, Cu at zero, Eos'
_diffrn_measurement_method '\w scans'
_diffrn_measurement_specimen_support 'polyimid foil'
_diffrn_orient_matrix_UB_11 -0.0224055000
_diffrn_orient_matrix_UB_12 -0.0933274000
_diffrn_orient_matrix_UB_13 -0.0387843000
_diffrn_orient_matrix_UB_21 0.0540383000
_diffrn_orient_matrix_UB_22 -0.0359562000
_diffrn_orient_matrix_UB_23 0.0556777000
_diffrn_orient_matrix_UB_31 -0.0875682000
_diffrn_orient_matrix_UB_32 -0.0155233000
_diffrn_orient_matrix_UB_33 0.0258296000
_diffrn_radiation_monochromator mirror
_diffrn_radiation_probe x-ray
_diffrn_radiation_type 'Cu K\a'
_diffrn_radiation_wavelength 1.5418
_diffrn_reflns_av_R_equivalents 0.049
_diffrn_reflns_av_unetI/netI 0.0343
_diffrn_reflns_laue_measured_fraction_full 0.992
_diffrn_reflns_laue_measured_fraction_max 0.992
_diffrn_reflns_limit_h_max 17
_diffrn_reflns_limit_h_min -17
_diffrn_reflns_limit_k_max 18
_diffrn_reflns_limit_k_min -18
_diffrn_reflns_limit_l_max 26
_diffrn_reflns_limit_l_min -26
_diffrn_reflns_number 211558
_diffrn_reflns_point_group_measured_fraction_full 0.992
_diffrn_reflns_point_group_measured_fraction_max 0.992
_diffrn_reflns_theta_full 67.512
_diffrn_reflns_theta_max 67.512
_diffrn_reflns_theta_min 3.845
_diffrn_source 'microfocus X-Ray tube'
_diffrn_source_type 'Agilent SuperNova (Cu) X-ray Source'
_exptl_absorpt_coefficient_mu 3.713
_exptl_absorpt_correction_T_max 0.989
_exptl_absorpt_correction_T_min 0.752
_exptl_absorpt_correction_type gaussian
_exptl_absorpt_process_details
;
CrysAlisPro, Agilent Technologies,
Version 1.171.36.24 (release 03-12-2012 CrysAlis171 .NET)
(compiled Dec  3 2012,18:21:49)
Numerical absorption correction based on gaussian integration over
            a multifaceted crystal model
;
_exptl_crystal_colour 'dark yellow'
_exptl_crystal_density_diffrn 1.308
_exptl_crystal_description irregular
_exptl_crystal_F_000 2028
_exptl_crystal_size_max 0.214
_exptl_crystal_size_mid 0.147
_exptl_crystal_size_min 0.077
_refine_diff_density_max 3.869
_refine_diff_density_min -2.013
_refine_diff_density_rms 0.106
_refine_ls_extinction_method none
_refine_ls_goodness_of_fit_ref 1.088
_refine_ls_hydrogen_treatment constr
_refine_ls_matrix_type full
_refine_ls_number_parameters 1132
_refine_ls_number_reflns 30987
_refine_ls_number_restraints 28
_refine_ls_restrained_S_all 1.098
_refine_ls_R_factor_all 0.0792
_refine_ls_R_factor_gt 0.0649
_refine_ls_shift/su_max 0.001
_refine_ls_shift/su_mean 0.000
_refine_ls_structure_factor_coef Fsqd
_refine_ls_weighting_details 'w=1/[\s^2^(Fo^2^)+(0.1299P)^2^+0.5612P] where P=(Fo^2^+2Fc^2^)/3'
_refine_ls_weighting_scheme calc
_refine_ls_wR_factor_gt 0.1813
_refine_ls_wR_factor_ref 0.1902
_reflns_Friedel_coverage 0.000
_reflns_number_gt 24377
_reflns_number_total 30987
_reflns_threshold_expression 'I > 2\s(I)'
_cod_data_source_file ic5b02498_si_002.cif
_cod_data_source_block ga_gp8a_5
_cod_original_cell_volume 4932.04(13)
_cod_database_code 4344797
_audit_block_refno 1684
_audit_block_usercomment 'gp396_4 gelb irregular Zwilling'
_chemical_oxdiff_formula 'C56 H60 cl2 N1 P2 Zr1'
_chemical_oxdiff_usercomment 'gp396_4 gelb irregular Zwilling'
_shelx_space_group_comment
;
The symmetry employed for this shelxl refinement is uniquely defined
by the following loop, which should always be used as a source of
symmetry information in preference to the above space-group names.
They are only intended as comments.
;
_shelx_estimated_absorpt_t_max 0.708
_shelx_estimated_absorpt_t_min 0.708
_shelxl_version_number 2014/7
_olex2_refinement_description
;
1. Twinned data refinement
 Scales: 0.5669(8) 0.4331(8)
2. Fixed Uiso
 At 1.2 times of:
  All C(H) groups, All C(H,H) groups
 At 1.5 times of:
  All C(H,H,H) groups
3. Restrained distances
 C201-C202 \\sim C205-C206 \\sim C202-C203 \\sim C204-C205 \\sim C203-C204
 with sigma of 0.02
4. Rigid body (RIGU) restrains
 C16, C17, C18, C19
 with sigma for 1-2 distances of 0.004 and sigma for 1-3 distances of 0.004
5.a Secondary CH2 refined with riding coordinates:
 C14(H14A,H14B), C15(H15A,H15B), C48(H48A,H48B), C74(H74A,H74B), C75(H75A,
 H75B), C108(H10A,H10B), C202(H20D,H20E), C203(H20F,H20G), C204(H20H,H20I),
 C205(H20J,H20K)
5.b Aromatic/amide H refined with riding coordinates:
 C4(H4), C6(H6), C9(H9), C11(H11), C25(H25), C26(H26), C27(H27), C28(H28),
 C29(H29), C31(H31), C32(H32), C33(H33), C34(H34), C35(H35), C37(H37), C38(H38),
  C39(H39), C40(H40), C41(H41), C43(H43), C44(H44), C45(H45), C46(H46),
 C47(H47), C50(H50), C51(H51), C52(H52), C53(H53), C54(H54), C64(H64), C66(H66),
  C69(H69), C71(H71), C85(H85), C86(H86), C87(H87), C88(H88), C89(H89),
 C91(H91), C92(H92), C93(H93), C94(H94), C95(H95), C97(H97), C98(H98), C99(H99),
  C100(H100), C101(H101), C103(H103), C104(H104), C105(H105), C106(H106),
 C107(H107), C110(H110), C111(H111), C112(H112), C113(H113), C114(H114)
5.c Idealised Me refined as rotating group:
 C17(H17A,H17B,H17C), C18(H18A,H18B,H18C), C19(H19A,H19B,H19C), C21(H21A,H21B,
 H21C), C22(H22A,H22B,H22C), C23(H23A,H23B,H23C), C77(H77A,H77B,H77C), C78(H78A,
 H78B,H78C), C79(H79A,H79B,H79C), C81(H81A,H81B,H81C), C82(H82A,H82B,H82C),
 C83(H83A,H83B,H83C), C201(H20A,H20B,H20C), C206(H20L,H20M,H20N)
;
_olex2_submission_special_instructions 'No special instructions were received'
_cell_oxdiff_length_a 15.0588(2)
_cell_oxdiff_length_b 15.5292(2)
_cell_oxdiff_length_c 21.92556(15)
_cell_oxdiff_angle_alpha 98.0614(8)
_cell_oxdiff_angle_beta 101.0976(10)
_cell_oxdiff_angle_gamma 96.3392(12)
_cell_oxdiff_volume 4931.65(11)
_cell_oxdiff_measurement_reflns_used 43338
_cell_oxdiff_twin_number 2

loop_
_symmetry_equiv_pos_as_xyz
'x, y, z'
'-x, -y, -z'

loop_
_atom_site_label
_atom_site_type_symbol
_atom_site_fract_x
_atom_site_fract_y
_atom_site_fract_z
_atom_site_U_iso_or_equiv
_atom_site_adp_type
_atom_site_occupancy
_atom_site_site_symmetry_order
_atom_site_calc_flag
_atom_site_refinement_flags_posn
_atom_site_refinement_flags_adp
Zr1 Zr 0.66527(3) 0.33354(3) 0.41033(2) 0.02986(12) Uani 1 1 d . .
Cl1 Cl 0.53272(7) 0.31488(8) 0.32297(5) 0.0341(3) Uani 1 1 d . .
Cl2 Cl 0.78262(7) 0.33285(8) 0.50469(5) 0.0337(3) Uani 1 1 d . .
P1 P 0.52518(8) 0.26245(8) 0.46894(6) 0.0325(3) Uani 1 1 d . .
P2 P 0.74316(8) 0.43170(8) 0.33259(5) 0.0316(3) Uani 1 1 d . .
N1 N 0.6534(3) 0.4707(2) 0.44978(17) 0.0306(8) Uani 1 1 d . .
C2 C 0.7161(3) 0.5476(3) 0.4536(2) 0.0324(11) Uani 1 1 d . .
C3 C 0.7399(3) 0.5847(3) 0.4042(2) 0.0341(11) Uani 1 1 d . .
C4 C 0.8000(3) 0.6634(3) 0.4188(2) 0.0359(11) Uani 1 1 d . .
H4 H 0.8180 0.6889 0.3854 0.043 Uiso 1 1 calc R .
C5 C 0.8351(3) 0.7065(3) 0.4814(2) 0.0372(12) Uani 1 1 d . .
C6 C 0.8084(3) 0.6689(3) 0.5298(2) 0.0355(11) Uani 1 1 d . .
H6 H 0.8305 0.6968 0.5724 0.043 Uiso 1 1 calc R .
C7 C 0.7493(3) 0.5903(3) 0.5162(2) 0.0327(11) Uani 1 1 d . .
C8 C 0.7030(3) 0.5408(3) 0.5543(2) 0.0328(11) Uani 1 1 d . .
C9 C 0.7065(3) 0.5514(3) 0.6192(2) 0.0326(10) Uani 1 1 d . .
H9 H 0.7511 0.5944 0.6472 0.039 Uiso 1 1 calc R .
C10 C 0.6451(3) 0.4995(3) 0.6425(2) 0.0332(11) Uani 1 1 d . .
C11 C 0.5759(3) 0.4415(3) 0.5992(2) 0.0347(11) Uani 1 1 d . .
H11 H 0.5305 0.4092 0.6149 0.042 Uiso 1 1 calc R .
C12 C 0.5706(3) 0.4289(3) 0.5336(2) 0.0319(10) Uani 1 1 d . .
C13 C 0.6404(3) 0.4747(3) 0.5123(2) 0.0315(10) Uani 1 1 d . .
C14 C 0.4910(3) 0.3712(3) 0.4887(2) 0.0337(11) Uani 1 1 d . .
H14A H 0.4741 0.3971 0.4500 0.040 Uiso 1 1 calc R .
H14B H 0.4375 0.3659 0.5086 0.040 Uiso 1 1 calc R .
C15 C 0.7041(4) 0.5400(3) 0.3372(2) 0.0371(11) Uani 1 1 d . .
H15A H 0.7287 0.5742 0.3078 0.045 Uiso 1 1 calc R .
H15B H 0.6366 0.5336 0.3264 0.045 Uiso 1 1 calc R .
C16 C 0.8989(4) 0.7947(4) 0.4949(2) 0.0450(13) Uani 1 1 d . U
C17 C 0.9459(7) 0.8088(6) 0.4432(4) 0.118(4) Uani 1 1 d . U
H17A H 0.9820 0.7611 0.4357 0.177 Uiso 1 1 calc GR .
H17B H 0.9864 0.8650 0.4547 0.177 Uiso 1 1 calc GR .
H17C H 0.9005 0.8096 0.4047 0.177 Uiso 1 1 calc GR .
C18 C 0.9714(8) 0.7984(8) 0.5518(5) 0.166(6) Uani 1 1 d . U
H18A H 0.9438 0.7981 0.5888 0.249 Uiso 1 1 calc GR .
H18B H 1.0147 0.8524 0.5577 0.249 Uiso 1 1 calc GR .
H18C H 1.0037 0.7473 0.5467 0.249 Uiso 1 1 calc GR .
C19 C 0.8430(8) 0.8663(5) 0.5047(7) 0.162(5) Uani 1 1 d . U
H19A H 0.7815 0.8487 0.4783 0.243 Uiso 1 1 calc GR .
H19B H 0.8715 0.9197 0.4931 0.243 Uiso 1 1 calc GR .
H19C H 0.8390 0.8777 0.5491 0.243 Uiso 1 1 calc GR .
C20 C 0.6558(3) 0.5020(3) 0.7137(2) 0.0382(12) Uani 1 1 d . .
C21 C 0.7222(5) 0.4410(4) 0.7331(3) 0.0598(16) Uani 1 1 d . .
H21A H 0.6937 0.3801 0.7170 0.090 Uiso 1 1 calc GR .
H21B H 0.7396 0.4496 0.7792 0.090 Uiso 1 1 calc GR .
H21C H 0.7767 0.4532 0.7159 0.090 Uiso 1 1 calc GR .
C22 C 0.6940(4) 0.5947(4) 0.7489(3) 0.0543(15) Uani 1 1 d . .
H22A H 0.7548 0.6116 0.7409 0.081 Uiso 1 1 calc GR .
H22B H 0.6985 0.5959 0.7942 0.081 Uiso 1 1 calc GR .
H22C H 0.6532 0.6359 0.7341 0.081 Uiso 1 1 calc GR .
C23 C 0.5642(4) 0.4776(5) 0.7313(3) 0.0598(17) Uani 1 1 d . .
H23A H 0.5204 0.5144 0.7137 0.090 Uiso 1 1 calc GR .
H23B H 0.5724 0.4869 0.7773 0.090 Uiso 1 1 calc GR .
H23C H 0.5411 0.4156 0.7143 0.090 Uiso 1 1 calc GR .
C24 C 0.4229(3) 0.1922(3) 0.4222(2) 0.0354(11) Uani 1 1 d . .
C25 C 0.3616(4) 0.2238(4) 0.3781(2) 0.0420(12) Uani 1 1 d . .
H25 H 0.3698 0.2842 0.3744 0.050 Uiso 1 1 calc R .
C26 C 0.2885(4) 0.1677(4) 0.3393(3) 0.0531(15) Uani 1 1 d . .
H26 H 0.2478 0.1896 0.3083 0.064 Uiso 1 1 calc R .
C27 C 0.2744(4) 0.0806(4) 0.3452(3) 0.0527(15) Uani 1 1 d . .
H27 H 0.2243 0.0423 0.3182 0.063 Uiso 1 1 calc R .
C28 C 0.3331(4) 0.0488(4) 0.3905(3) 0.0526(15) Uani 1 1 d . .
H28 H 0.3223 -0.0109 0.3956 0.063 Uiso 1 1 calc R .
C29 C 0.4078(4) 0.1039(4) 0.4285(3) 0.0437(13) Uani 1 1 d . .
H29 H 0.4489 0.0816 0.4590 0.052 Uiso 1 1 calc R .
C30 C 0.5350(3) 0.2262(3) 0.5455(2) 0.0376(11) Uani 1 1 d . .
C31 C 0.4590(4) 0.2247(4) 0.5735(3) 0.0455(13) Uani 1 1 d . .
H31 H 0.4026 0.2370 0.5510 0.055 Uiso 1 1 calc R .
C32 C 0.4658(4) 0.2051(4) 0.6341(3) 0.0536(15) Uani 1 1 d . .
H32 H 0.4145 0.2049 0.6533 0.064 Uiso 1 1 calc R .
C33 C 0.5482(4) 0.1858(4) 0.6663(3) 0.0558(16) Uani 1 1 d . .
H33 H 0.5530 0.1726 0.7078 0.067 Uiso 1 1 calc R .
C34 C 0.6229(4) 0.1856(4) 0.6388(3) 0.0513(14) Uani 1 1 d . .
H34 H 0.6787 0.1717 0.6610 0.062 Uiso 1 1 calc R .
C35 C 0.6166(4) 0.2059(3) 0.5778(2) 0.0418(12) Uani 1 1 d . .
H35 H 0.6681 0.2057 0.5588 0.050 Uiso 1 1 calc R .
C36 C 0.7176(3) 0.3921(3) 0.2474(2) 0.0340(11) Uani 1 1 d . .
C37 C 0.7818(4) 0.3548(3) 0.2188(2) 0.0412(12) Uani 1 1 d . .
H37 H 0.8382 0.3464 0.2438 0.049 Uiso 1 1 calc R .
C38 C 0.7640(4) 0.3297(4) 0.1534(2) 0.0465(13) Uani 1 1 d . .
H38 H 0.8083 0.3046 0.1338 0.056 Uiso 1 1 calc R .
C39 C 0.6819(4) 0.3414(3) 0.1175(2) 0.0428(12) Uani 1 1 d . .
H39 H 0.6697 0.3244 0.0731 0.051 Uiso 1 1 calc R .
C40 C 0.6181(4) 0.3770(4) 0.1454(2) 0.0463(13) Uani 1 1 d . .
H40 H 0.5616 0.3845 0.1202 0.056 Uiso 1 1 calc R .
C41 C 0.6352(4) 0.4024(4) 0.2104(2) 0.0399(12) Uani 1 1 d . .
H41 H 0.5902 0.4270 0.2295 0.048 Uiso 1 1 calc R .
C42 C 0.8671(3) 0.4608(3) 0.3523(2) 0.0359(11) Uani 1 1 d . .
C43 C 0.9189(3) 0.4340(4) 0.4040(2) 0.0406(12) Uani 1 1 d . .
H43 H 0.8900 0.3995 0.4291 0.049 Uiso 1 1 calc R .
C44 C 1.0137(4) 0.4581(4) 0.4191(3) 0.0458(13) Uani 1 1 d . .
H44 H 1.0489 0.4412 0.4552 0.055 Uiso 1 1 calc R .
C45 C 1.0560(4) 0.5058(4) 0.3824(3) 0.0473(13) Uani 1 1 d . .
H45 H 1.1207 0.5201 0.3920 0.057 Uiso 1 1 calc R .
C46 C 1.0047(4) 0.5331(4) 0.3312(3) 0.0543(15) Uani 1 1 d . .
H46 H 1.0340 0.5675 0.3063 0.065 Uiso 1 1 calc R .
C47 C 0.9111(4) 0.5107(4) 0.3161(2) 0.0474(14) Uani 1 1 d . .
H47 H 0.8764 0.5295 0.2807 0.057 Uiso 1 1 calc R .
C48 C 0.7410(4) 0.2432(3) 0.3530(2) 0.0406(12) Uani 1 1 d . .
H48A H 0.7227 0.2417 0.3069 0.049 Uiso 1 1 calc R .
H48B H 0.8083 0.2557 0.3671 0.049 Uiso 1 1 calc R .
C49 C 0.7008(4) 0.1653(4) 0.3740(3) 0.0450(13) Uani 1 1 d . .
C50 C 0.6143(5) 0.1208(4) 0.3413(3) 0.0609(17) Uani 1 1 d . .
H50 H 0.5827 0.1408 0.3053 0.073 Uiso 1 1 calc R .
C51 C 0.5750(6) 0.0470(5) 0.3621(5) 0.085(3) Uani 1 1 d . .
H51 H 0.5171 0.0168 0.3397 0.103 Uiso 1 1 calc R .
C52 C 0.6197(9) 0.0183(5) 0.4142(5) 0.103(4) Uani 1 1 d . .
H52 H 0.5928 -0.0320 0.4276 0.124 Uiso 1 1 calc R .
C53 C 0.7021(8) 0.0612(5) 0.4469(4) 0.094(3) Uani 1 1 d . .
H53 H 0.7321 0.0413 0.4835 0.113 Uiso 1 1 calc R .
C54 C 0.7423(6) 0.1334(4) 0.4276(3) 0.0647(18) Uani 1 1 d . .
H54 H 0.8000 0.1625 0.4512 0.078 Uiso 1 1 calc R .
Zr51 Zr 0.16750(3) 0.83772(3) 0.08581(2) 0.04316(14) Uani 1 1 d . .
Cl61 Cl 0.18051(10) 0.72391(8) 0.00054(6) 0.0442(3) Uani 1 1 d . .
Cl62 Cl 0.17357(9) 0.96556(8) 0.16673(5) 0.0418(3) Uani 1 1 d . .
P61 P 0.23229(9) 0.97666(9) 0.02460(7) 0.0421(3) Uani 1 1 d . .
P62 P 0.06059(11) 0.76140(9) 0.15852(6) 0.0429(3) Uani 1 1 d . .
N61 N 0.0261(3) 0.8436(3) 0.0321(2) 0.0461(11) Uani 1 1 d . .
C62 C -0.0506(4) 0.7796(3) 0.0272(3) 0.0433(13) Uani 1 1 d . .
C63 C -0.0946(4) 0.7591(4) 0.0752(2) 0.0471(14) Uani 1 1 d . .
C64 C -0.1716(4) 0.6989(4) 0.0595(3) 0.0484(14) Uani 1 1 d . .
H64 H -0.2009 0.6850 0.0922 0.058 Uiso 1 1 calc R .
C65 C -0.2101(4) 0.6566(4) -0.0020(2) 0.0487(14) Uani 1 1 d . .
C66 C -0.1665(4) 0.6780(4) -0.0495(2) 0.0457(13) Uani 1 1 d . .
H66 H -0.1903 0.6502 -0.0919 0.055 Uiso 1 1 calc R .
C67 C -0.0889(4) 0.7395(3) -0.0352(2) 0.0419(13) Uani 1 1 d . .
C68 C -0.0360(4) 0.7855(3) -0.0736(2) 0.0413(12) Uani 1 1 d . .
C69 C -0.0410(4) 0.7772(4) -0.1386(2) 0.0411(12) Uani 1 1 d . .
H69 H -0.0795 0.7292 -0.1663 0.049 Uiso 1 1 calc R .
C70 C 0.0094(4) 0.8379(4) -0.1624(2) 0.0408(12) Uani 1 1 d . .
C71 C 0.0610(4) 0.9110(4) -0.1201(3) 0.0420(12) Uani 1 1 d . .
H71 H 0.0920 0.9563 -0.1363 0.050 Uiso 1 1 calc R .
C72 C 0.0682(4) 0.9192(4) -0.0547(2) 0.0410(12) Uani 1 1 d . .
C73 C 0.0254(4) 0.8513(3) -0.0319(2) 0.0393(12) Uani 1 1 d . .
C74 C 0.1194(4) 1.0022(4) -0.0107(3) 0.0460(13) Uani 1 1 d . .
H74A H 0.0857 1.0195 0.0226 0.055 Uiso 1 1 calc R .
H74B H 0.1260 1.0513 -0.0345 0.055 Uiso 1 1 calc R .
C75 C -0.0518(4) 0.8002(4) 0.1430(2) 0.0475(14) Uani 1 1 d . .
H75A H -0.0898 0.7805 0.1720 0.057 Uiso 1 1 calc R .
H75B H -0.0447 0.8651 0.1482 0.057 Uiso 1 1 calc R .
C76 C -0.2979(5) 0.5917(4) -0.0147(3) 0.0578(16) Uani 1 1 d . .
C77 C -0.2839(5) 0.5188(4) 0.0261(3) 0.0678(19) Uani 1 1 d . .
H77A H -0.2353 0.4868 0.0147 0.102 Uiso 1 1 calc GR .
H77B H -0.3408 0.4781 0.0186 0.102 Uiso 1 1 calc GR .
H77C H -0.2665 0.5454 0.0707 0.102 Uiso 1 1 calc GR .
C78 C -0.3762(5) 0.6422(5) 0.0025(3) 0.073(2) Uani 1 1 d . .
H78A H -0.3597 0.6691 0.0471 0.110 Uiso 1 1 calc GR .
H78B H -0.4329 0.6010 -0.0051 0.110 Uiso 1 1 calc GR .
H78C H -0.3853 0.6881 -0.0236 0.110 Uiso 1 1 calc GR .
C79 C -0.3286(5) 0.5495(5) -0.0832(3) 0.072(2) Uani 1 1 d . .
H79A H -0.3380 0.5952 -0.1094 0.108 Uiso 1 1 calc GR .
H79B H -0.3860 0.5099 -0.0888 0.108 Uiso 1 1 calc GR .
H79C H -0.2817 0.5159 -0.0956 0.108 Uiso 1 1 calc GR .
C80 C 0.0086(4) 0.8312(3) -0.2331(2) 0.0411(12) Uani 1 1 d . .
C81 C -0.0393(5) 0.7422(4) -0.2703(3) 0.0552(15) Uani 1 1 d . .
H81A H -0.0132 0.6951 -0.2506 0.083 Uiso 1 1 calc GR .
H81B H -0.0306 0.7371 -0.3138 0.083 Uiso 1 1 calc GR .
H81C H -0.1047 0.7372 -0.2704 0.083 Uiso 1 1 calc GR .
C82 C -0.0408(4) 0.9032(4) -0.2584(3) 0.0505(14) Uani 1 1 d . .
H82A H -0.1040 0.8952 -0.2529 0.076 Uiso 1 1 calc GR .
H82B H -0.0405 0.9003 -0.3034 0.076 Uiso 1 1 calc GR .
H82C H -0.0097 0.9606 -0.2354 0.076 Uiso 1 1 calc GR .
C83 C 0.1071(4) 0.8440(4) -0.2429(3) 0.0530(14) Uani 1 1 d . .
H83A H 0.1348 0.9051 -0.2267 0.080 Uiso 1 1 calc GR .
H83B H 0.1068 0.8304 -0.2880 0.080 Uiso 1 1 calc GR .
H83C H 0.1426 0.8047 -0.2202 0.080 Uiso 1 1 calc GR .
C84 C 0.2939(4) 1.0780(4) 0.0735(3) 0.0455(13) Uani 1 1 d . .
C85 C 0.2484(4) 1.1325(4) 0.1101(3) 0.0475(14) Uani 1 1 d . .
H85 H 0.1844 1.1189 0.1068 0.057 Uiso 1 1 calc R .
C86 C 0.2973(4) 1.2058(4) 0.1508(3) 0.0532(15) Uani 1 1 d . .
H86 H 0.2667 1.2420 0.1761 0.064 Uiso 1 1 calc R .
C87 C 0.3900(4) 1.2272(4) 0.1553(3) 0.0608(17) Uani 1 1 d . .
H87 H 0.4232 1.2768 0.1843 0.073 Uiso 1 1 calc R .
C88 C 0.4346(4) 1.1763(4) 0.1174(4) 0.0635(18) Uani 1 1 d . .
H88 H 0.4979 1.1922 0.1194 0.076 Uiso 1 1 calc R .
C89 C 0.3870(4) 1.1023(4) 0.0766(3) 0.0582(16) Uani 1 1 d . .
H89 H 0.4179 1.0677 0.0506 0.070 Uiso 1 1 calc R .
C90 C 0.2837(4) 0.9692(4) -0.0449(3) 0.0468(13) Uani 1 1 d . .
C91 C 0.2916(5) 1.0427(4) -0.0745(3) 0.0661(18) Uani 1 1 d . .
H91 H 0.2769 1.0970 -0.0561 0.079 Uiso 1 1 calc R .
C92 C 0.3208(6) 1.0364(5) -0.1306(3) 0.078(2) Uani 1 1 d . .
H92 H 0.3254 1.0865 -0.1508 0.093 Uiso 1 1 calc R .
C93 C 0.3433(5) 0.9591(5) -0.1578(3) 0.073(2) Uani 1 1 d . .
H93 H 0.3646 0.9561 -0.1960 0.087 Uiso 1 1 calc R .
C94 C 0.3348(4) 0.8864(4) -0.1294(3) 0.0573(16) Uani 1 1 d . .
H94 H 0.3493 0.8323 -0.1484 0.069 Uiso 1 1 calc R .
C95 C 0.3050(4) 0.8913(4) -0.0726(3) 0.0473(13) Uani 1 1 d . .
H95 H 0.2994 0.8406 -0.0531 0.057 Uiso 1 1 calc R .
C96 C 0.0956(4) 0.7844(3) 0.2446(2) 0.0413(12) Uani 1 1 d . .
C97 C 0.1320(4) 0.7225(4) 0.2777(2) 0.0459(13) Uani 1 1 d . .
H97 H 0.1423 0.6687 0.2555 0.055 Uiso 1 1 calc R .
C98 C 0.1537(4) 0.7383(4) 0.3430(3) 0.0530(15) Uani 1 1 d . .
H98 H 0.1773 0.6948 0.3654 0.064 Uiso 1 1 calc R .
C99 C 0.1412(4) 0.8170(4) 0.3755(2) 0.0468(13) Uani 1 1 d . .
H99 H 0.1567 0.8280 0.4202 0.056 Uiso 1 1 calc R .
C100 C 0.1065(4) 0.8792(4) 0.3435(2) 0.0465(13) Uani 1 1 d . .
H100 H 0.0974 0.9332 0.3662 0.056 Uiso 1 1 calc R .
C101 C 0.0840(4) 0.8645(4) 0.2774(2) 0.0465(13) Uani 1 1 d . .
H101 H 0.0611 0.9086 0.2552 0.056 Uiso 1 1 calc R .
C102 C 0.0310(4) 0.6424(3) 0.1411(2) 0.0459(13) Uani 1 1 d . .
C103 C -0.0313(4) 0.5995(4) 0.1697(3) 0.0532(15) Uani 1 1 d . .
H103 H -0.0567 0.6323 0.2003 0.064 Uiso 1 1 calc R .
C104 C -0.0568(5) 0.5094(4) 0.1541(3) 0.0639(18) Uani 1 1 d . .
H104 H -0.1005 0.4804 0.1731 0.077 Uiso 1 1 calc R .
C105 C -0.0172(6) 0.4620(4) 0.1103(3) 0.069(2) Uani 1 1 d . .
H105 H -0.0333 0.4001 0.1000 0.083 Uiso 1 1 calc R .
C106 C 0.0434(6) 0.5026(4) 0.0822(3) 0.073(2) Uani 1 1 d . .
H106 H 0.0694 0.4692 0.0523 0.087 Uiso 1 1 calc R .
C107 C 0.0682(5) 0.5932(4) 0.0968(3) 0.0637(18) Uani 1 1 d . .
H107 H 0.1106 0.6216 0.0765 0.076 Uiso 1 1 calc R .
C108 C 0.2570(4) 0.7710(5) 0.1600(3) 0.0622(17) Uani 1 1 d . .
H10A H 0.2652 0.8016 0.2039 0.075 Uiso 1 1 calc R .
H10B H 0.2362 0.7075 0.1566 0.075 Uiso 1 1 calc R .
C109 C 0.3344(4) 0.7895(5) 0.1325(4) 0.0690(19) Uani 1 1 d . .
C110 C 0.3688(5) 0.7210(7) 0.0971(5) 0.108(4) Uani 1 1 d . .
H110 H 0.3422 0.6619 0.0949 0.130 Uiso 1 1 calc R .
C111 C 0.4343(6) 0.7356(8) 0.0682(5) 0.113(4) Uani 1 1 d . .
H111 H 0.4560 0.6870 0.0472 0.136 Uiso 1 1 calc R .
C112 C 0.4729(7) 0.8171(10) 0.0666(5) 0.113(4) Uani 1 1 d . .
H112 H 0.5189 0.8262 0.0430 0.136 Uiso 1 1 calc R .
C113 C 0.4442(6) 0.8887(7) 0.1003(5) 0.113(4) Uani 1 1 d . .
H113 H 0.4720 0.9471 0.1019 0.136 Uiso 1 1 calc R .
C114 C 0.3733(4) 0.8711(5) 0.1314(4) 0.079(2) Uani 1 1 d . .
H114 H 0.3516 0.9193 0.1529 0.095 Uiso 1 1 calc R .
C201 C 0.6104(9) 0.6238(7) 0.1779(4) 0.130(4) Uani 1 1 d D .
H20A H 0.6089 0.6348 0.1348 0.195 Uiso 1 1 calc GR .
H20B H 0.5512 0.5925 0.1800 0.195 Uiso 1 1 calc GR .
H20C H 0.6586 0.5880 0.1898 0.195 Uiso 1 1 calc GR .
C202 C 0.6288(8) 0.7060(7) 0.2203(5) 0.118(4) Uani 1 1 d D .
H20D H 0.6160 0.6949 0.2614 0.142 Uiso 1 1 calc R .
H20E H 0.5855 0.7449 0.2036 0.142 Uiso 1 1 calc R .
C203 C 0.7239(9) 0.7540(7) 0.2316(5) 0.143(5) Uani 1 1 d D .
H20F H 0.7673 0.7166 0.2504 0.172 Uiso 1 1 calc R .
H20G H 0.7379 0.7634 0.1906 0.172 Uiso 1 1 calc R .
C204 C 0.7382(6) 0.8395(5) 0.2735(4) 0.089(3) Uani 1 1 d D .
H20H H 0.6904 0.8740 0.2565 0.106 Uiso 1 1 calc R .
H20I H 0.7284 0.8287 0.3153 0.106 Uiso 1 1 calc R .
C205 C 0.8262(7) 0.8933(7) 0.2827(4) 0.105(3) Uani 1 1 d D .
H20J H 0.8337 0.9092 0.2416 0.126 Uiso 1 1 calc R .
H20K H 0.8746 0.8575 0.2961 0.126 Uiso 1 1 calc R .
C206 C 0.8407(9) 0.9749(8) 0.3292(5) 0.134(4) Uani 1 1 d D .
H20L H 0.7900 1.0085 0.3189 0.201 Uiso 1 1 calc GR .
H20M H 0.8983 1.0103 0.3282 0.201 Uiso 1 1 calc GR .
H20N H 0.8435 0.9601 0.3715 0.201 Uiso 1 1 calc GR .

loop_
_atom_site_aniso_label
_atom_site_aniso_U_11
_atom_site_aniso_U_22
_atom_site_aniso_U_33
_atom_site_aniso_U_23
_atom_site_aniso_U_13
_atom_site_aniso_U_12
Zr1 0.0304(2) 0.0352(2) 0.0219(2) 0.00186(17) 0.00465(16) 0.00108(16)
Cl1 0.0327(6) 0.0423(6) 0.0221(6) 0.0025(5) -0.0005(5) -0.0024(5)
Cl2 0.0326(6) 0.0430(6) 0.0233(6) 0.0057(5) 0.0012(5) 0.0040(5)
P1 0.0321(6) 0.0348(6) 0.0266(6) -0.0002(5) 0.0041(5) -0.0019(5)
P2 0.0316(6) 0.0391(7) 0.0214(6) 0.0023(5) 0.0038(5) 0.0004(5)
N1 0.031(2) 0.034(2) 0.022(2) -0.0039(17) 0.0016(17) 0.0006(16)
C2 0.027(2) 0.036(3) 0.030(3) -0.001(2) 0.004(2) -0.001(2)
C3 0.037(3) 0.039(3) 0.022(2) 0.000(2) 0.002(2) 0.004(2)
C4 0.038(3) 0.034(3) 0.033(3) 0.004(2) 0.007(2) -0.002(2)
C5 0.033(3) 0.039(3) 0.036(3) 0.002(2) 0.007(2) 0.000(2)
C6 0.031(2) 0.040(3) 0.030(3) -0.002(2) 0.003(2) -0.001(2)
C7 0.029(2) 0.038(3) 0.027(3) -0.004(2) 0.003(2) 0.001(2)
C8 0.028(2) 0.041(3) 0.027(3) -0.003(2) 0.006(2) 0.002(2)
C9 0.030(2) 0.037(3) 0.028(3) -0.001(2) 0.005(2) 0.000(2)
C10 0.035(3) 0.036(3) 0.025(2) -0.003(2) 0.007(2) 0.001(2)
C11 0.035(3) 0.038(3) 0.030(3) 0.002(2) 0.010(2) 0.001(2)
C12 0.031(2) 0.032(2) 0.029(3) 0.000(2) 0.004(2) 0.0006(19)
C13 0.028(2) 0.038(3) 0.026(2) 0.002(2) 0.005(2) 0.004(2)
C14 0.029(2) 0.041(3) 0.026(3) 0.000(2) 0.002(2) -0.002(2)
C15 0.038(3) 0.038(3) 0.030(3) 0.000(2) 0.000(2) 0.001(2)
C16 0.053(3) 0.044(3) 0.031(3) -0.004(2) 0.013(2) -0.016(2)
C17 0.144(8) 0.100(6) 0.096(6) -0.023(5) 0.070(6) -0.073(6)
C18 0.165(9) 0.142(9) 0.129(8) 0.064(7) -0.072(7) -0.115(7)
C19 0.127(7) 0.033(4) 0.336(16) -0.001(6) 0.113(9) -0.015(4)
C20 0.037(3) 0.045(3) 0.030(3) -0.002(2) 0.010(2) 0.001(2)
C21 0.080(4) 0.063(4) 0.039(3) 0.013(3) 0.013(3) 0.017(3)
C22 0.070(4) 0.057(4) 0.029(3) 0.000(3) 0.010(3) -0.009(3)
C23 0.058(4) 0.090(5) 0.029(3) 0.003(3) 0.016(3) -0.002(3)
C24 0.035(3) 0.038(3) 0.030(3) -0.002(2) 0.007(2) 0.002(2)
C25 0.039(3) 0.045(3) 0.037(3) 0.004(3) 0.003(2) -0.001(2)
C26 0.040(3) 0.058(4) 0.052(4) 0.012(3) -0.008(3) -0.004(3)
C27 0.042(3) 0.049(3) 0.051(4) -0.003(3) -0.009(3) -0.014(3)
C28 0.054(3) 0.041(3) 0.053(4) -0.003(3) 0.004(3) -0.009(3)
C29 0.040(3) 0.045(3) 0.041(3) 0.004(3) 0.001(3) -0.001(2)
C30 0.041(3) 0.038(3) 0.030(3) 0.001(2) 0.007(2) -0.004(2)
C31 0.043(3) 0.050(3) 0.041(3) 0.004(3) 0.015(3) -0.012(2)
C32 0.056(4) 0.059(4) 0.046(3) 0.006(3) 0.024(3) -0.011(3)
C33 0.072(4) 0.061(4) 0.035(3) 0.014(3) 0.018(3) -0.008(3)
C34 0.060(4) 0.050(3) 0.040(3) 0.009(3) 0.006(3) -0.003(3)
C35 0.048(3) 0.043(3) 0.035(3) 0.007(2) 0.013(3) 0.002(2)
C36 0.040(3) 0.036(3) 0.024(2) 0.005(2) 0.005(2) -0.002(2)
C37 0.038(3) 0.048(3) 0.032(3) -0.003(2) 0.005(2) 0.002(2)
C38 0.051(3) 0.054(3) 0.034(3) 0.000(3) 0.014(3) 0.004(3)
C39 0.056(3) 0.045(3) 0.024(3) -0.001(2) 0.008(2) -0.003(2)
C40 0.055(3) 0.049(3) 0.028(3) 0.005(2) -0.003(3) 0.000(3)
C41 0.040(3) 0.050(3) 0.026(3) 0.000(2) 0.004(2) 0.005(2)
C42 0.038(3) 0.041(3) 0.026(3) -0.002(2) 0.005(2) 0.003(2)
C43 0.039(3) 0.052(3) 0.031(3) 0.008(2) 0.007(2) 0.006(2)
C44 0.036(3) 0.058(3) 0.037(3) 0.002(3) -0.003(2) 0.007(2)
C45 0.035(3) 0.062(4) 0.042(3) 0.006(3) 0.009(3) -0.004(3)
C46 0.041(3) 0.073(4) 0.045(3) 0.012(3) 0.006(3) -0.010(3)
C47 0.045(3) 0.063(4) 0.030(3) 0.013(3) 0.001(2) -0.008(3)
C48 0.048(3) 0.042(3) 0.032(3) 0.001(2) 0.012(2) 0.011(2)
C49 0.058(3) 0.041(3) 0.037(3) -0.001(3) 0.021(3) 0.003(3)
C50 0.064(4) 0.040(3) 0.077(5) -0.010(3) 0.027(4) -0.001(3)
C51 0.108(6) 0.047(4) 0.100(6) -0.012(4) 0.054(6) -0.017(4)
C52 0.187(11) 0.046(4) 0.082(6) -0.004(5) 0.076(7) -0.019(6)
C53 0.190(10) 0.045(4) 0.053(4) 0.006(4) 0.038(6) 0.020(5)
C54 0.109(6) 0.042(3) 0.045(4) 0.007(3) 0.019(4) 0.010(3)
Zr51 0.0492(3) 0.0501(3) 0.0290(3) -0.0003(2) 0.0056(2) 0.0153(2)
Cl61 0.0641(8) 0.0434(7) 0.0313(6) 0.0042(6) 0.0217(6) 0.0165(6)
Cl62 0.0513(7) 0.0445(7) 0.0262(6) -0.0052(5) 0.0111(6) 0.0006(6)
P61 0.0380(7) 0.0462(8) 0.0374(8) -0.0059(6) 0.0097(6) -0.0010(6)
P62 0.0641(9) 0.0386(7) 0.0244(7) 0.0025(6) 0.0065(6) 0.0091(6)
N61 0.058(3) 0.047(3) 0.027(2) -0.005(2) -0.002(2) 0.014(2)
C62 0.051(3) 0.039(3) 0.035(3) -0.002(2) 0.000(3) 0.011(2)
C63 0.062(4) 0.054(3) 0.026(3) 0.006(3) 0.006(3) 0.017(3)
C64 0.066(4) 0.048(3) 0.030(3) 0.005(3) 0.007(3) 0.006(3)
C65 0.067(4) 0.051(3) 0.027(3) 0.008(3) 0.006(3) 0.006(3)
C66 0.063(4) 0.043(3) 0.025(3) 0.001(2) 0.003(3) 0.002(3)
C67 0.059(3) 0.042(3) 0.021(3) 0.000(2) 0.002(2) 0.008(3)
C68 0.048(3) 0.039(3) 0.030(3) -0.001(2) -0.005(2) 0.008(2)
C69 0.048(3) 0.041(3) 0.028(3) -0.003(2) 0.000(2) 0.006(2)
C70 0.039(3) 0.046(3) 0.035(3) -0.002(3) 0.007(2) 0.005(2)
C71 0.044(3) 0.041(3) 0.040(3) 0.002(3) 0.010(3) 0.004(2)
C72 0.037(3) 0.045(3) 0.034(3) -0.007(2) 0.001(2) 0.005(2)
C73 0.041(3) 0.042(3) 0.031(3) -0.001(2) 0.001(2) 0.008(2)
C74 0.045(3) 0.048(3) 0.040(3) -0.007(3) 0.008(3) 0.004(2)
C75 0.066(4) 0.046(3) 0.027(3) 0.001(3) 0.005(3) 0.010(3)
C76 0.067(4) 0.063(4) 0.041(3) 0.011(3) 0.012(3) -0.004(3)
C77 0.093(5) 0.064(4) 0.041(4) 0.012(3) 0.009(4) -0.008(4)
C78 0.064(4) 0.092(5) 0.056(4) 0.012(4) 0.005(4) -0.005(4)
C79 0.092(5) 0.081(5) 0.033(3) 0.009(3) 0.009(3) -0.023(4)
C80 0.044(3) 0.044(3) 0.033(3) 0.003(2) 0.007(2) 0.001(2)
C81 0.076(4) 0.053(3) 0.034(3) 0.000(3) 0.017(3) -0.001(3)
C82 0.052(3) 0.057(3) 0.043(3) 0.011(3) 0.006(3) 0.011(3)
C83 0.054(3) 0.067(4) 0.042(3) 0.009(3) 0.016(3) 0.013(3)
C84 0.041(3) 0.054(3) 0.035(3) -0.002(3) 0.004(2) 0.000(3)
C85 0.045(3) 0.049(3) 0.042(3) -0.003(3) 0.007(3) 0.002(3)
C86 0.065(4) 0.046(3) 0.041(3) -0.004(3) 0.004(3) 0.001(3)
C87 0.058(4) 0.048(3) 0.060(4) -0.003(3) -0.010(3) -0.008(3)
C88 0.039(3) 0.051(4) 0.089(5) 0.001(4) 0.000(3) -0.006(3)
C89 0.045(3) 0.061(4) 0.064(4) 0.000(3) 0.009(3) 0.004(3)
C90 0.046(3) 0.053(3) 0.041(3) 0.000(3) 0.012(3) 0.005(3)
C91 0.085(5) 0.054(4) 0.066(4) 0.016(4) 0.028(4) 0.014(3)
C92 0.107(6) 0.074(5) 0.065(5) 0.025(4) 0.038(4) 0.016(4)
C93 0.088(5) 0.074(5) 0.071(5) 0.018(4) 0.046(4) 0.014(4)
C94 0.054(4) 0.069(4) 0.051(4) 0.000(3) 0.023(3) 0.007(3)
C95 0.043(3) 0.052(3) 0.045(3) 0.003(3) 0.012(3) 0.003(3)
C96 0.055(3) 0.042(3) 0.024(3) 0.004(2) 0.002(2) 0.004(2)
C97 0.062(4) 0.044(3) 0.025(3) 0.002(2) 0.000(3) 0.003(3)
C98 0.060(4) 0.051(3) 0.041(3) 0.012(3) -0.006(3) -0.001(3)
C99 0.052(3) 0.061(4) 0.019(3) 0.003(3) -0.001(2) -0.007(3)
C100 0.054(3) 0.049(3) 0.029(3) -0.006(3) 0.004(3) 0.002(3)
C101 0.065(4) 0.048(3) 0.027(3) 0.004(3) 0.011(3) 0.009(3)
C102 0.072(4) 0.038(3) 0.024(3) 0.000(2) 0.002(3) 0.011(3)
C103 0.072(4) 0.047(3) 0.037(3) 0.002(3) 0.011(3) 0.004(3)
C104 0.093(5) 0.049(4) 0.044(4) 0.004(3) 0.014(4) -0.007(3)
C105 0.124(6) 0.035(3) 0.042(4) 0.002(3) 0.014(4) 0.002(4)
C106 0.137(7) 0.043(3) 0.043(4) 0.001(3) 0.033(4) 0.016(4)
C107 0.111(6) 0.043(3) 0.046(4) 0.012(3) 0.033(4) 0.015(3)
C108 0.058(4) 0.073(4) 0.067(4) 0.034(4) 0.020(3) 0.014(3)
C109 0.037(3) 0.072(4) 0.092(5) 0.018(4) -0.001(4) 0.004(3)
C110 0.047(4) 0.113(7) 0.146(9) -0.039(7) 0.023(5) 0.007(4)
C111 0.059(5) 0.139(9) 0.116(8) -0.011(7) -0.007(6) -0.010(6)
C112 0.071(6) 0.186(12) 0.106(7) 0.050(8) 0.043(6) 0.042(7)
C113 0.071(5) 0.116(7) 0.168(10) 0.077(8) 0.022(7) 0.020(5)
C114 0.041(3) 0.087(5) 0.112(6) 0.040(5) 0.007(4) 0.008(3)
C201 0.190(12) 0.137(10) 0.085(7) 0.045(7) 0.066(8) 0.017(9)
C202 0.153(10) 0.111(8) 0.079(7) 0.006(6) 0.032(7) -0.029(7)
C203 0.241(16) 0.123(9) 0.092(7) 0.041(7) 0.100(9) 0.000(9)
C204 0.128(7) 0.088(6) 0.073(5) 0.039(5) 0.059(5) 0.014(5)
C205 0.122(8) 0.108(7) 0.090(7) 0.028(6) 0.034(6) 0.013(6)
C206 0.157(11) 0.145(10) 0.134(9) 0.067(9) 0.077(9) 0.033(8)

loop_
_atom_type_symbol
_atom_type_description
_atom_type_scat_dispersion_real
_atom_type_scat_dispersion_imag
_atom_type_scat_source
C C 0.0181 0.0091 'International Tables Vol C Tables 4.2.6.8 and 6.1.1.4'
H H 0.0000 0.0000 'International Tables Vol C Tables 4.2.6.8 and 6.1.1.4'
Cl Cl 0.3639 0.7018 'International Tables Vol C Tables 4.2.6.8 and 6.1.1.4'
N N 0.0311 0.0180 'International Tables Vol C Tables 4.2.6.8 and 6.1.1.4'
P P 0.2955 0.4335 'International Tables Vol C Tables 4.2.6.8 and 6.1.1.4'
Zr Zr -0.1862 2.2449 'International Tables Vol C Tables 4.2.6.8 and 6.1.1.4'

loop_
_exptl_crystal_face_index_h
_exptl_crystal_face_index_k
_exptl_crystal_face_index_l
_exptl_crystal_face_perp_dist
_exptl_oxdiff_crystal_face_indexfrac_h
_exptl_oxdiff_crystal_face_indexfrac_k
_exptl_oxdiff_crystal_face_indexfrac_l
_exptl_oxdiff_crystal_face_x
_exptl_oxdiff_crystal_face_y
_exptl_oxdiff_crystal_face_z
-1 10 2 0.0244 -1.0405 9.6073 2.4457 -0.9682 -0.2655 0.0052
0 -10 0 0.0427 0.0416 -9.5980 -0.4460 0.9121 0.3225 0.1338
3 -4 11 0.0800 2.9692 -4.4286 11.4756 -0.0983 0.9586 0.1051
9 -1 -8 0.0844 8.9679 -1.0115 -8.0208 0.2045 0.0744 -0.9768
-10 1 1 0.0895 -9.9437 1.4477 0.5450 0.0665 -0.5590 0.8624
10 -1 -2 0.0721 9.9463 -1.4559 -1.5421 -0.0272 0.5040 -0.8882
-7 6 7 0.0628 -6.9993 6.0669 6.9851 -0.6803 -0.2075 0.6992
-5 -3 13 0.0735 -4.9865 -3.4676 12.5109 -0.0499 0.5518 0.8136
5 -1 -13 0.0777 5.0069 -1.0810 -12.9846 0.4923 -0.4135 -0.7571
-4 4 -11 0.1210 -3.9628 4.4215 -11.4701 0.1210 -1.0118 -0.0179
5 9 -2 0.0406 4.9360 8.6073 -1.5701 -0.8530 -0.1302 -0.6064
4 -8 -6 0.0670 4.0243 -8.0999 -5.9604 0.8969 0.1768 -0.3806
-3 -4 -10 0.1242 -2.9380 -3.6422 -10.4342 0.8104 -0.6088 0.0443
5 3 -13 0.0735 4.9865 3.4676 -12.5109 0.0499 -0.5518 -0.8136
0 3 12 0.0632 -0.0439 2.6274 12.4504 -0.7271 0.5964 0.2846

loop_
_geom_angle_atom_site_label_1
_geom_angle_atom_site_label_2
_geom_angle_atom_site_label_3
_geom_angle
Cl1 Zr1 Cl2 170.12(4)
Cl1 Zr1 P1 79.89(4)
Cl1 Zr1 P2 81.81(4)
Cl1 Zr1 C49 91.60(13)
Cl2 Zr1 P1 90.99(4)
Cl2 Zr1 P2 107.93(4)
Cl2 Zr1 C49 84.47(13)
P2 Zr1 P1 157.59(4)
N1 Zr1 Cl1 96.11(10)
N1 Zr1 Cl2 87.96(10)
N1 Zr1 P1 92.18(10)
N1 Zr1 P2 77.02(10)
N1 Zr1 C48 146.70(17)
N1 Zr1 C49 172.29(16)
C48 Zr1 Cl1 92.32(14)
C48 Zr1 Cl2 89.14(14)
C48 Zr1 P1 121.04(13)
C48 Zr1 P2 72.40(13)
C48 Zr1 C49 31.98(17)
C49 Zr1 P1 89.43(12)
C49 Zr1 P2 103.92(11)
C14 P1 Zr1 91.91(16)
C24 P1 Zr1 121.05(16)
C24 P1 C14 106.2(2)
C24 P1 C30 102.2(2)
C30 P1 Zr1 129.78(17)
C30 P1 C14 99.7(2)
C15 P2 Zr1 110.01(17)
C36 P2 Zr1 119.25(15)
C36 P2 C15 102.3(2)
C42 P2 Zr1 117.05(17)
C42 P2 C15 102.2(2)
C42 P2 C36 103.8(2)
C2 N1 Zr1 127.5(3)
C13 N1 Zr1 109.7(3)
C13 N1 C2 103.1(4)
C3 C2 N1 127.5(4)
C3 C2 C7 120.4(4)
C7 C2 N1 111.9(4)
C2 C3 C4 117.9(4)
C2 C3 C15 120.7(4)
C4 C3 C15 121.4(5)
C3 C4 H4 118.7
C3 C4 C5 122.5(5)
C5 C4 H4 118.7
C4 C5 C16 120.5(5)
C6 C5 C4 118.3(4)
C6 C5 C16 121.2(4)
C5 C6 H6 120.0
C5 C6 C7 119.9(5)
C7 C6 H6 120.0
C2 C7 C8 105.9(4)
C6 C7 C2 120.9(5)
C6 C7 C8 132.8(5)
C9 C8 C7 132.5(4)
C9 C8 C13 120.8(4)
C13 C8 C7 106.4(4)
C8 C9 H9 120.0
C10 C9 C8 120.0(4)
C10 C9 H9 120.0
C9 C10 C11 118.1(4)
C9 C10 C20 120.5(4)
C11 C10 C20 121.3(4)
C10 C11 H11 118.4
C10 C11 C12 123.2(5)
C12 C11 H11 118.4
C11 C12 C14 121.1(4)
C13 C12 C11 117.0(4)
C13 C12 C14 121.9(4)
C8 C13 N1 111.6(4)
C12 C13 N1 128.2(4)
C12 C13 C8 119.8(4)
P1 C14 H14A 110.1
P1 C14 H14B 110.1
C12 C14 P1 108.1(3)
C12 C14 H14A 110.1
C12 C14 H14B 110.1
H14A C14 H14B 108.4
P2 C15 H15A 110.6
P2 C15 H15B 110.6
C3 C15 P2 105.6(3)
C3 C15 H15A 110.6
C3 C15 H15B 110.6
H15A C15 H15B 108.7
C17 C16 C5 113.1(5)
C17 C16 C18 106.5(8)
C17 C16 C19 108.8(8)
C18 C16 C5 110.3(6)
C18 C16 C19 110.1(9)
C19 C16 C5 108.0(5)
C16 C17 H17A 109.5
C16 C17 H17B 109.5
C16 C17 H17C 109.5
H17A C17 H17B 109.5
H17A C17 H17C 109.5
H17B C17 H17C 109.5
C16 C18 H18A 109.5
C16 C18 H18B 109.5
C16 C18 H18C 109.5
H18A C18 H18B 109.5
H18A C18 H18C 109.5
H18B C18 H18C 109.5
C16 C19 H19A 109.5
C16 C19 H19B 109.5
C16 C19 H19C 109.5
H19A C19 H19B 109.5
H19A C19 H19C 109.5
H19B C19 H19C 109.5
C21 C20 C10 107.6(4)
C21 C20 C22 108.9(5)
C21 C20 C23 111.7(5)
C22 C20 C10 110.2(4)
C23 C20 C10 111.7(4)
C23 C20 C22 106.7(5)
C20 C21 H21A 109.5
C20 C21 H21B 109.5
C20 C21 H21C 109.5
H21A C21 H21B 109.5
H21A C21 H21C 109.5
H21B C21 H21C 109.5
C20 C22 H22A 109.5
C20 C22 H22B 109.5
C20 C22 H22C 109.5
H22A C22 H22B 109.5
H22A C22 H22C 109.5
H22B C22 H22C 109.5
C20 C23 H23A 109.5
C20 C23 H23B 109.5
C20 C23 H23C 109.5
H23A C23 H23B 109.5
H23A C23 H23C 109.5
H23B C23 H23C 109.5
C25 C24 P1 121.1(4)
C25 C24 C29 119.1(5)
C29 C24 P1 119.8(4)
C24 C25 H25 119.8
C26 C25 C24 120.3(5)
C26 C25 H25 119.8
C25 C26 H26 119.8
C27 C26 C25 120.4(5)
C27 C26 H26 119.8
C26 C27 H27 120.1
C26 C27 C28 119.9(5)
C28 C27 H27 120.1
C27 C28 H28 120.0
C27 C28 C29 120.1(5)
C29 C28 H28 120.0
C24 C29 H29 119.9
C28 C29 C24 120.2(5)
C28 C29 H29 119.9
C31 C30 P1 118.3(4)
C35 C30 P1 122.0(4)
C35 C30 C31 119.6(5)
C30 C31 H31 119.9
C32 C31 C30 120.2(6)
C32 C31 H31 119.9
C31 C32 H32 120.2
C33 C32 C31 119.6(5)
C33 C32 H32 120.2
C32 C33 H33 119.7
C34 C33 C32 120.6(5)
C34 C33 H33 119.7
C33 C34 H34 120.0
C33 C34 C35 120.0(6)
C35 C34 H34 120.0
C30 C35 C34 119.9(5)
C30 C35 H35 120.0
C34 C35 H35 120.0
C37 C36 P2 120.6(4)
C41 C36 P2 120.3(4)
C41 C36 C37 119.1(4)
C36 C37 H37 119.9
C36 C37 C38 120.2(5)
C38 C37 H37 119.9
C37 C38 H38 120.2
C39 C38 C37 119.6(5)
C39 C38 H38 120.2
C38 C39 H39 119.8
C40 C39 C38 120.5(5)
C40 C39 H39 119.8
C39 C40 H40 119.8
C39 C40 C41 120.4(5)
C41 C40 H40 119.8
C36 C41 C40 120.1(5)
C36 C41 H41 119.9
C40 C41 H41 119.9
C43 C42 P2 120.5(4)
C43 C42 C47 119.0(5)
C47 C42 P2 120.5(4)
C42 C43 H43 120.1
C42 C43 C44 119.8(5)
C44 C43 H43 120.1
C43 C44 H44 119.8
C45 C44 C43 120.4(5)
C45 C44 H44 119.8
C44 C45 H45 120.1
C44 C45 C46 119.9(5)
C46 C45 H45 120.1
C45 C46 H46 119.8
C47 C46 C45 120.3(5)
C47 C46 H46 119.8
C42 C47 H47 119.8
C46 C47 C42 120.5(5)
C46 C47 H47 119.8
Zr1 C48 H48A 113.3
Zr1 C48 H48B 113.3
H48A C48 H48B 110.6
C49 C48 Zr1 91.9(3)
C49 C48 H48A 113.3
C49 C48 H48B 113.3
C48 C49 Zr1 56.1(3)
C50 C49 Zr1 103.0(4)
C50 C49 C48 119.9(5)
C54 C49 Zr1 108.9(4)
C54 C49 C48 123.3(6)
C54 C49 C50 116.8(6)
C49 C50 H50 120.0
C51 C50 C49 120.0(7)
C51 C50 H50 120.0
C50 C51 H51 119.8
C52 C51 C50 120.4(8)
C52 C51 H51 119.8
C51 C52 H52 119.7
C53 C52 C51 120.5(7)
C53 C52 H52 119.7
C52 C53 H53 119.8
C52 C53 C54 120.3(8)
C54 C53 H53 119.8
C49 C54 H54 119.0
C53 C54 C49 122.0(8)
C53 C54 H54 119.0
Cl61 Zr51 Cl62 171.17(5)
Cl61 Zr51 P61 92.72(4)
Cl61 Zr51 P62 107.68(4)
Cl61 Zr51 C109 78.49(17)
Cl62 Zr51 P61 79.52(4)
Cl62 Zr51 P62 80.93(4)
Cl62 Zr51 C109 98.23(17)
P62 Zr51 P61 154.66(4)
N61 Zr51 Cl61 87.77(11)
N61 Zr51 Cl62 96.07(11)
N61 Zr51 P61 87.88(13)
N61 Zr51 P62 78.32(13)
N61 Zr51 C108 146.1(2)
N61 Zr51 C109 165.41(19)
C108 Zr51 Cl61 91.03(18)
C108 Zr51 Cl62 90.19(18)
C108 Zr51 P61 126.03(16)
C108 Zr51 P62 69.79(15)
C108 Zr51 C109 31.4(2)
C109 Zr51 P61 97.58(16)
C109 Zr51 P62 101.04(16)
C74 P61 Zr51 96.63(19)
C84 P61 Zr51 118.37(19)
C84 P61 C74 106.1(3)
C84 P61 C90 103.0(3)
C90 P61 Zr51 128.85(19)
C90 P61 C74 99.5(3)
C75 P62 Zr51 108.08(19)
C96 P62 Zr51 119.96(18)
C96 P62 C75 103.3(2)
C102 P62 Zr51 116.97(19)
C102 P62 C75 103.0(3)
C102 P62 C96 103.5(2)
C62 N61 Zr51 124.6(3)
C62 N61 C73 102.9(4)
C73 N61 Zr51 111.5(3)
C63 C62 N61 128.0(5)
C63 C62 C67 119.0(5)
C67 C62 N61 112.8(5)
C62 C63 C75 119.1(5)
C64 C63 C62 118.5(5)
C64 C63 C75 122.3(5)
C63 C64 H64 118.1
C63 C64 C65 123.8(6)
C65 C64 H64 118.1
C64 C65 C76 119.6(5)
C66 C65 C64 117.4(5)
C66 C65 C76 123.0(5)
C65 C66 H66 119.9
C67 C66 C65 120.2(5)
C67 C66 H66 119.9
C62 C67 C68 104.9(5)
C66 C67 C62 121.2(5)
C66 C67 C68 133.5(5)
C69 C68 C67 132.9(5)
C73 C68 C67 106.3(4)
C73 C68 C69 120.7(5)
C68 C69 H69 119.9
C70 C69 C68 120.3(5)
C70 C69 H69 119.9
C69 C70 C71 117.9(5)
C69 C70 C80 122.7(5)
C71 C70 C80 119.4(5)
C70 C71 H71 118.9
C72 C71 C70 122.3(5)
C72 C71 H71 118.9
C71 C72 C74 120.7(5)
C73 C72 C71 117.9(5)
C73 C72 C74 121.3(5)
C68 C73 N61 112.0(5)
C72 C73 N61 127.8(5)
C72 C73 C68 119.6(5)
P61 C74 H74A 110.3
P61 C74 H74B 110.3
C72 C74 P61 107.0(4)
C72 C74 H74A 110.3
C72 C74 H74B 110.3
H74A C74 H74B 108.6
P62 C75 H75A 110.9
P62 C75 H75B 110.9
C63 C75 P62 104.5(4)
C63 C75 H75A 110.9
C63 C75 H75B 110.9
H75A C75 H75B 108.9
C65 C76 C77 109.7(5)
C65 C76 C78 108.7(5)
C77 C76 C78 109.6(6)
C79 C76 C65 112.9(5)
C79 C76 C77 108.9(5)
C79 C76 C78 106.9(6)
C76 C77 H77A 109.5
C76 C77 H77B 109.5
C76 C77 H77C 109.5
H77A C77 H77B 109.5
H77A C77 H77C 109.5
H77B C77 H77C 109.5
C76 C78 H78A 109.5
C76 C78 H78B 109.5
C76 C78 H78C 109.5
H78A C78 H78B 109.5
H78A C78 H78C 109.5
H78B C78 H78C 109.5
C76 C79 H79A 109.5
C76 C79 H79B 109.5
C76 C79 H79C 109.5
H79A C79 H79B 109.5
H79A C79 H79C 109.5
H79B C79 H79C 109.5
C81 C80 C70 111.9(5)
C81 C80 C83 108.5(5)
C82 C80 C70 108.9(4)
C82 C80 C81 109.0(5)
C82 C80 C83 108.8(5)
C83 C80 C70 109.7(4)
C80 C81 H81A 109.5
C80 C81 H81B 109.5
C80 C81 H81C 109.5
H81A C81 H81B 109.5
H81A C81 H81C 109.5
H81B C81 H81C 109.5
C80 C82 H82A 109.5
C80 C82 H82B 109.5
C80 C82 H82C 109.5
H82A C82 H82B 109.5
H82A C82 H82C 109.5
H82B C82 H82C 109.5
C80 C83 H83A 109.5
C80 C83 H83B 109.5
C80 C83 H83C 109.5
H83A C83 H83B 109.5
H83A C83 H83C 109.5
H83B C83 H83C 109.5
C85 C84 P61 120.0(4)
C89 C84 P61 121.1(5)
C89 C84 C85 118.9(5)
C84 C85 H85 120.2
C86 C85 C84 119.6(5)
C86 C85 H85 120.2
C85 C86 H86 119.6
C87 C86 C85 120.9(6)
C87 C86 H86 119.6
C86 C87 H87 120.1
C86 C87 C88 119.9(6)
C88 C87 H87 120.1
C87 C88 H88 119.9
C87 C88 C89 120.1(6)
C89 C88 H88 119.9
C84 C89 H89 119.8
C88 C89 C84 120.5(6)
C88 C89 H89 119.8
C91 C90 P61 118.5(5)
C95 C90 P61 122.1(5)
C95 C90 C91 119.0(5)
C90 C91 H91 120.1
C92 C91 C90 119.8(6)
C92 C91 H91 120.1
C91 C92 H92 119.4
C93 C92 C91 121.2(7)
C93 C92 H92 119.4
C92 C93 H93 120.3
C92 C93 C94 119.4(6)
C94 C93 H93 120.3
C93 C94 H94 119.8
C93 C94 C95 120.3(6)
C95 C94 H94 119.8
C90 C95 C94 120.2(6)
C90 C95 H95 119.9
C94 C95 H95 119.9
C97 C96 P62 120.8(4)
C97 C96 C101 119.4(5)
C101 C96 P62 119.8(4)
C96 C97 H97 119.7
C96 C97 C98 120.6(5)
C98 C97 H97 119.7
C97 C98 H98 120.0
C99 C98 C97 120.0(6)
C99 C98 H98 120.0
C98 C99 H99 119.9
C100 C99 C98 120.1(5)
C100 C99 H99 119.9
C99 C100 H100 119.7
C99 C100 C101 120.7(5)
C101 C100 H100 119.7
C96 C101 C100 119.2(5)
C96 C101 H101 120.4
C100 C101 H101 120.4
C103 C102 P62 120.9(4)
C103 C102 C107 118.9(5)
C107 C102 P62 120.1(5)
C102 C103 H103 119.6
C104 C103 C102 120.7(6)
C104 C103 H103 119.6
C103 C104 H104 120.5
C103 C104 C105 118.9(6)
C105 C104 H104 120.5
C104 C105 H105 119.5
C106 C105 C104 121.0(6)
C106 C105 H105 119.5
C105 C106 H106 119.8
C105 C106 C107 120.4(6)
C107 C106 H106 119.8
C102 C107 H107 120.0
C106 C107 C102 120.1(6)
C106 C107 H107 120.0
Zr51 C108 H10A 113.6
Zr51 C108 H10B 113.6
H10A C108 H10B 110.8
C109 C108 Zr51 90.4(4)
C109 C108 H10A 113.6
C109 C108 H10B 113.6
C108 C109 Zr51 58.2(3)
C110 C109 Zr51 120.4(5)
C110 C109 C108 121.3(7)
C114 C109 Zr51 88.6(4)
C114 C109 C108 123.5(7)
C114 C109 C110 114.8(8)
C109 C110 H110 118.5
C111 C110 C109 123.1(10)
C111 C110 H110 118.5
C110 C111 H111 118.9
C110 C111 C112 122.3(11)
C112 C111 H111 118.9
C111 C112 H112 120.6
C111 C112 C113 118.8(10)
C113 C112 H112 120.6
C112 C113 H113 121.1
C114 C113 C112 117.8(9)
C114 C113 H113 121.1
C109 C114 C113 123.2(9)
C109 C114 H114 118.4
C113 C114 H114 118.4
H20A C201 H20B 109.5
H20A C201 H20C 109.5
H20B C201 H20C 109.5
C202 C201 H20A 109.5
C202 C201 H20B 109.5
C202 C201 H20C 109.5
C201 C202 H20D 108.3
C201 C202 H20E 108.3
C201 C202 C203 115.9(11)
H20D C202 H20E 107.4
C203 C202 H20D 108.3
C203 C202 H20E 108.3
C202 C203 H20F 108.8
C202 C203 H20G 108.8
H20F C203 H20G 107.7
C204 C203 C202 113.8(10)
C204 C203 H20F 108.8
C204 C203 H20G 108.8
C203 C204 H20H 108.0
C203 C204 H20I 108.0
H20H C204 H20I 107.2
C205 C204 C203 117.2(9)
C205 C204 H20H 108.0
C205 C204 H20I 108.0
C204 C205 H20J 108.4
C204 C205 H20K 108.4
C204 C205 C206 115.5(9)
H20J C205 H20K 107.5
C206 C205 H20J 108.4
C206 C205 H20K 108.4
C205 C206 H20L 109.5
C205 C206 H20M 109.5
C205 C206 H20N 109.5
H20L C206 H20M 109.5
H20L C206 H20N 109.5
H20M C206 H20N 109.5

loop_
_geom_bond_atom_site_label_1
_geom_bond_atom_site_label_2
_geom_bond_distance
Zr1 Cl1 2.4447(11)
Zr1 Cl2 2.4497(11)
Zr1 P1 2.8736(13)
Zr1 P2 2.7771(12)
Zr1 N1 2.224(4)
Zr1 C48 2.295(5)
Zr1 C49 2.763(5)
P1 C14 1.838(5)
P1 C24 1.823(5)
P1 C30 1.827(5)
P2 C15 1.837(5)
P2 C36 1.835(5)
P2 C42 1.824(5)
N1 C2 1.420(6)
N1 C13 1.417(6)
C2 C3 1.382(7)
C2 C7 1.408(6)
C3 C4 1.397(7)
C3 C15 1.503(7)
C4 H4 0.9500
C4 C5 1.412(7)
C5 C6 1.385(7)
C5 C16 1.541(7)
C6 H6 0.9500
C6 C7 1.387(7)
C7 C8 1.436(7)
C8 C9 1.400(7)
C8 C13 1.406(6)
C9 H9 0.9500
C9 C10 1.378(7)
C10 C11 1.403(6)
C10 C20 1.532(7)
C11 H11 0.9500
C11 C12 1.409(7)
C12 C13 1.395(7)
C12 C14 1.505(6)
C14 H14A 0.9900
C14 H14B 0.9900
C15 H15A 0.9900
C15 H15B 0.9900
C16 C17 1.477(9)
C16 C18 1.481(11)
C16 C19 1.483(11)
C17 H17A 0.9800
C17 H17B 0.9800
C17 H17C 0.9800
C18 H18A 0.9800
C18 H18B 0.9800
C18 H18C 0.9800
C19 H19A 0.9800
C19 H19B 0.9800
C19 H19C 0.9800
C20 C21 1.495(8)
C20 C22 1.527(7)
C20 C23 1.526(7)
C21 H21A 0.9800
C21 H21B 0.9800
C21 H21C 0.9800
C22 H22A 0.9800
C22 H22B 0.9800
C22 H22C 0.9800
C23 H23A 0.9800
C23 H23B 0.9800
C23 H23C 0.9800
C24 C25 1.384(7)
C24 C29 1.395(7)
C25 H25 0.9500
C25 C26 1.383(7)
C26 H26 0.9500
C26 C27 1.375(8)
C27 H27 0.9500
C27 C28 1.380(9)
C28 H28 0.9500
C28 C29 1.385(7)
C29 H29 0.9500
C30 C31 1.400(7)
C30 C35 1.387(8)
C31 H31 0.9500
C31 C32 1.392(8)
C32 H32 0.9500
C32 C33 1.389(9)
C33 H33 0.9500
C33 C34 1.377(8)
C34 H34 0.9500
C34 C35 1.403(7)
C35 H35 0.9500
C36 C37 1.385(7)
C36 C41 1.384(7)
C37 H37 0.9500
C37 C38 1.396(7)
C38 H38 0.9500
C38 C39 1.377(8)
C39 H39 0.9500
C39 C40 1.361(8)
C40 H40 0.9500
C40 C41 1.390(7)
C41 H41 0.9500
C42 C43 1.388(7)
C42 C47 1.390(7)
C43 H43 0.9500
C43 C44 1.397(7)
C44 H44 0.9500
C44 C45 1.366(8)
C45 H45 0.9500
C45 C46 1.380(8)
C46 H46 0.9500
C46 C47 1.377(8)
C47 H47 0.9500
C48 H48A 0.9900
C48 H48B 0.9900
C48 C49 1.464(7)
C49 C50 1.410(8)
C49 C54 1.401(9)
C50 H50 0.9500
C50 C51 1.404(10)
C51 H51 0.9500
C51 C52 1.366(14)
C52 H52 0.9500
C52 C53 1.356(13)
C53 H53 0.9500
C53 C54 1.374(10)
C54 H54 0.9500
Zr51 Cl61 2.4388(12)
Zr51 Cl62 2.4507(12)
Zr51 P61 2.8744(15)
Zr51 P62 2.7646(15)
Zr51 N61 2.244(5)
Zr51 C108 2.338(6)
Zr51 C109 2.750(6)
P61 C74 1.836(6)
P61 C84 1.819(6)
P61 C90 1.833(6)
P62 C75 1.845(6)
P62 C96 1.830(5)
P62 C102 1.821(5)
N61 C62 1.416(7)
N61 C73 1.423(7)
C62 C63 1.401(8)
C62 C67 1.403(7)
C63 C64 1.362(8)
C63 C75 1.519(7)
C64 H64 0.9500
C64 C65 1.397(7)
C65 C66 1.393(8)
C65 C76 1.525(9)
C66 H66 0.9500
C66 C67 1.382(8)
C67 C68 1.468(8)
C68 C69 1.399(7)
C68 C73 1.391(7)
C69 H69 0.9500
C69 C70 1.368(8)
C70 C71 1.409(7)
C70 C80 1.537(7)
C71 H71 0.9500
C71 C72 1.402(8)
C72 C73 1.378(8)
C72 C74 1.529(7)
C74 H74A 0.9900
C74 H74B 0.9900
C75 H75A 0.9900
C75 H75B 0.9900
C76 C77 1.545(9)
C76 C78 1.564(10)
C76 C79 1.511(8)
C77 H77A 0.9800
C77 H77B 0.9800
C77 H77C 0.9800
C78 H78A 0.9800
C78 H78B 0.9800
C78 H78C 0.9800
C79 H79A 0.9800
C79 H79B 0.9800
C79 H79C 0.9800
C80 C81 1.527(7)
C80 C82 1.520(8)
C80 C83 1.535(8)
C81 H81A 0.9800
C81 H81B 0.9800
C81 H81C 0.9800
C82 H82A 0.9800
C82 H82B 0.9800
C82 H82C 0.9800
C83 H83A 0.9800
C83 H83B 0.9800
C83 H83C 0.9800
C84 C85 1.406(8)
C84 C89 1.397(8)
C85 H85 0.9500
C85 C86 1.384(7)
C86 H86 0.9500
C86 C87 1.381(9)
C87 H87 0.9500
C87 C88 1.383(10)
C88 H88 0.9500
C88 C89 1.384(8)
C89 H89 0.9500
C90 C91 1.396(9)
C90 C95 1.375(8)
C91 H91 0.9500
C91 C92 1.379(9)
C92 H92 0.9500
C92 C93 1.370(10)
C93 H93 0.9500
C93 C94 1.370(9)
C94 H94 0.9500
C94 C95 1.400(8)
C95 H95 0.9500
C96 C97 1.382(8)
C96 C101 1.393(8)
C97 H97 0.9500
C97 C98 1.386(8)
C98 H98 0.9500
C98 C99 1.376(8)
C99 H99 0.9500
C99 C100 1.363(8)
C100 H100 0.9500
C100 C101 1.403(7)
C101 H101 0.9500
C102 C103 1.387(8)
C102 C107 1.392(8)
C103 H103 0.9500
C103 C104 1.384(8)
C104 H104 0.9500
C104 C105 1.394(10)
C105 H105 0.9500
C105 C106 1.345(10)
C106 H106 0.9500
C106 C107 1.390(8)
C107 H107 0.9500
C108 H10A 0.9900
C108 H10B 0.9900
C108 C109 1.433(9)
C109 C110 1.431(11)
C109 C114 1.342(10)
C110 H110 0.9500
C110 C111 1.288(13)
C111 H111 0.9500
C111 C112 1.342(15)
C112 H112 0.9500
C112 C113 1.402(15)
C113 H113 0.9500
C113 C114 1.397(12)
C114 H114 0.9500
C201 H20A 0.9800
C201 H20B 0.9800
C201 H20C 0.9800
C201 C202 1.435(11)
C202 H20D 0.9900
C202 H20E 0.9900
C202 C203 1.498(12)
C203 H20F 0.9900
C203 H20G 0.9900
C203 C204 1.473(11)
C204 H20H 0.9900
C204 H20I 0.9900
C204 C205 1.450(10)
C205 H20J 0.9900
C205 H20K 0.9900
C205 C206 1.479(11)
C206 H20L 0.9800
C206 H20M 0.9800
C206 H20N 0.9800

loop_
_geom_torsion_atom_site_label_1
_geom_torsion_atom_site_label_2
_geom_torsion_atom_site_label_3
_geom_torsion_atom_site_label_4
_geom_torsion
Zr1 P1 C14 C12 -63.2(3)
Zr1 P1 C24 C25 -63.6(5)
Zr1 P1 C24 C29 113.3(4)
Zr1 P1 C30 C31 156.9(3)
Zr1 P1 C30 C35 -19.0(5)
Zr1 P2 C15 C3 63.5(3)
Zr1 P2 C36 C37 -104.7(4)
Zr1 P2 C36 C41 78.0(4)
Zr1 P2 C42 C43 0.2(5)
Zr1 P2 C42 C47 -179.2(4)
Zr1 N1 C2 C3 64.6(6)
Zr1 N1 C2 C7 -120.5(4)
Zr1 N1 C13 C8 128.3(3)
Zr1 N1 C13 C12 -58.5(6)
Zr1 C48 C49 C50 85.8(5)
Zr1 C48 C49 C54 -91.5(5)
Zr1 C49 C50 C51 -120.8(5)
Zr1 C49 C54 C53 117.3(6)
P1 C24 C25 C26 174.5(4)
P1 C24 C29 C28 -176.1(4)
P1 C30 C31 C32 -174.3(4)
P1 C30 C35 C34 174.6(4)
P2 C36 C37 C38 -176.2(4)
P2 C36 C41 C40 176.3(4)
P2 C42 C43 C44 -178.9(4)
P2 C42 C47 C46 179.6(5)
N1 C2 C3 C4 176.9(5)
N1 C2 C3 C15 -4.9(8)
N1 C2 C7 C6 -177.2(4)
N1 C2 C7 C8 -2.4(5)
C2 N1 C13 C8 -10.0(5)
C2 N1 C13 C12 163.1(5)
C2 C3 C4 C5 -1.3(8)
C2 C3 C15 P2 -58.9(5)
C2 C7 C8 C9 -179.1(5)
C2 C7 C8 C13 -3.8(5)
C3 C2 C7 C6 -1.8(7)
C3 C2 C7 C8 172.9(5)
C3 C4 C5 C6 -0.2(8)
C3 C4 C5 C16 -178.1(5)
C4 C3 C15 P2 119.3(5)
C4 C5 C6 C7 0.7(7)
C4 C5 C16 C17 -22.9(9)
C4 C5 C16 C18 -142.0(8)
C4 C5 C16 C19 97.7(8)
C5 C6 C7 C2 0.3(7)
C5 C6 C7 C8 -172.8(5)
C6 C5 C16 C17 159.3(7)
C6 C5 C16 C18 40.2(10)
C6 C5 C16 C19 -80.2(9)
C6 C7 C8 C9 -5.2(10)
C6 C7 C8 C13 170.0(5)
C7 C2 C3 C4 2.3(7)
C7 C2 C3 C15 -179.4(4)
C7 C8 C9 C10 171.7(5)
C7 C8 C13 N1 8.9(5)
C7 C8 C13 C12 -164.9(5)
C8 C9 C10 C11 -4.9(7)
C8 C9 C10 C20 172.0(5)
C9 C8 C13 N1 -175.1(4)
C9 C8 C13 C12 11.0(7)
C9 C10 C11 C12 5.2(7)
C9 C10 C20 C21 -84.2(6)
C9 C10 C20 C22 34.4(7)
C9 C10 C20 C23 152.9(5)
C10 C11 C12 C13 2.5(7)
C10 C11 C12 C14 -175.3(4)
C11 C10 C20 C21 92.6(6)
C11 C10 C20 C22 -148.8(5)
C11 C10 C20 C23 -30.3(7)
C11 C12 C13 N1 176.9(5)
C11 C12 C13 C8 -10.4(7)
C11 C12 C14 P1 -97.5(5)
C13 N1 C2 C3 -167.4(5)
C13 N1 C2 C7 7.5(5)
C13 C8 C9 C10 -3.1(7)
C13 C12 C14 P1 84.8(5)
C14 P1 C24 C25 38.8(5)
C14 P1 C24 C29 -144.3(4)
C14 P1 C30 C31 56.1(4)
C14 P1 C30 C35 -119.7(4)
C14 C12 C13 N1 -5.4(8)
C14 C12 C13 C8 167.3(4)
C15 P2 C36 C37 133.7(4)
C15 P2 C36 C41 -43.6(5)
C15 P2 C42 C43 120.5(4)
C15 P2 C42 C47 -59.0(5)
C15 C3 C4 C5 -179.6(5)
C16 C5 C6 C7 178.6(5)
C20 C10 C11 C12 -171.6(5)
C24 P1 C14 C12 173.6(3)
C24 P1 C30 C31 -53.0(4)
C24 P1 C30 C35 131.2(4)
C24 C25 C26 C27 1.8(9)
C25 C24 C29 C28 0.8(8)
C25 C26 C27 C28 0.5(10)
C26 C27 C28 C29 -2.1(10)
C27 C28 C29 C24 1.4(9)
C29 C24 C25 C26 -2.4(8)
C30 P1 C14 C12 67.7(4)
C30 P1 C24 C25 142.9(4)
C30 P1 C24 C29 -40.2(5)
C30 C31 C32 C33 -0.9(9)
C31 C30 C35 C34 -1.2(8)
C31 C32 C33 C34 -0.2(9)
C32 C33 C34 C35 0.7(9)
C33 C34 C35 C30 0.1(8)
C35 C30 C31 C32 1.7(8)
C36 P2 C15 C3 -168.7(3)
C36 P2 C42 C43 -133.4(4)
C36 P2 C42 C47 47.1(5)
C36 C37 C38 C39 -0.6(8)
C37 C36 C41 C40 -1.1(8)
C37 C38 C39 C40 -0.2(9)
C38 C39 C40 C41 0.3(9)
C39 C40 C41 C36 0.3(8)
C41 C36 C37 C38 1.2(8)
C42 P2 C15 C3 -61.5(4)
C42 P2 C36 C37 27.6(5)
C42 P2 C36 C41 -149.7(4)
C42 C43 C44 C45 -1.8(8)
C43 C42 C47 C46 0.2(9)
C43 C44 C45 C46 2.3(9)
C44 C45 C46 C47 -1.6(10)
C45 C46 C47 C42 0.3(10)
C47 C42 C43 C44 0.5(8)
C48 C49 C50 C51 -179.0(5)
C48 C49 C54 C53 178.6(6)
C49 C50 C51 C52 0.7(11)
C50 C49 C54 C53 1.3(9)
C50 C51 C52 C53 0.6(13)
C51 C52 C53 C54 -0.9(13)
C52 C53 C54 C49 -0.1(12)
C54 C49 C50 C51 -1.6(9)
Zr51 P61 C74 C72 -60.8(4)
Zr51 P61 C84 C85 -66.6(5)
Zr51 P61 C84 C89 112.0(5)
Zr51 P61 C90 C91 166.1(4)
Zr51 P61 C90 C95 -6.4(6)
Zr51 P62 C75 C63 67.7(4)
Zr51 P62 C96 C97 -104.9(5)
Zr51 P62 C96 C101 76.3(5)
Zr51 P62 C102 C103 -172.0(4)
Zr51 P62 C102 C107 5.5(6)
Zr51 N61 C62 C63 66.6(7)
Zr51 N61 C62 C67 -119.3(4)
Zr51 N61 C73 C68 125.1(4)
Zr51 N61 C73 C72 -63.3(6)
Zr51 C108 C109 C110 -108.7(7)
Zr51 C108 C109 C114 63.6(8)
Zr51 C109 C110 C111 106.2(9)
Zr51 C109 C114 C113 -125.2(8)
P61 C84 C85 C86 175.0(4)
P61 C84 C89 C88 -175.4(5)
P61 C90 C91 C92 -173.0(6)
P61 C90 C95 C94 173.0(4)
P62 C96 C97 C98 -176.4(5)
P62 C96 C101 C100 176.5(4)
P62 C102 C103 C104 177.0(5)
P62 C102 C107 C106 -178.1(6)
N61 C62 C63 C64 175.5(5)
N61 C62 C63 C75 -8.1(9)
N61 C62 C67 C66 -177.3(5)
N61 C62 C67 C68 -3.8(6)
C62 N61 C73 C68 -10.7(6)
C62 N61 C73 C72 160.9(5)
C62 C63 C64 C65 -0.4(9)
C62 C63 C75 P62 -60.8(6)
C62 C67 C68 C69 -179.2(6)
C62 C67 C68 C73 -3.0(6)
C63 C62 C67 C66 -2.6(8)
C63 C62 C67 C68 170.9(5)
C63 C64 C65 C66 -0.1(9)
C63 C64 C65 C76 -178.7(6)
C64 C63 C75 P62 115.4(6)
C64 C65 C66 C67 -0.7(9)
C64 C65 C76 C77 -56.4(8)
C64 C65 C76 C78 63.5(7)
C64 C65 C76 C79 -178.0(6)
C65 C66 C67 C62 2.1(9)
C65 C66 C67 C68 -169.3(6)
C66 C65 C76 C77 125.1(6)
C66 C65 C76 C78 -115.0(7)
C66 C65 C76 C79 3.5(9)
C66 C67 C68 C69 -6.9(11)
C66 C67 C68 C73 169.4(6)
C67 C62 C63 C64 1.8(8)
C67 C62 C63 C75 178.2(5)
C67 C68 C69 C70 170.6(6)
C67 C68 C73 N61 8.7(6)
C67 C68 C73 C72 -163.6(5)
C68 C69 C70 C71 -4.0(8)
C68 C69 C70 C80 178.5(5)
C69 C68 C73 N61 -174.4(5)
C69 C68 C73 C72 13.3(8)
C69 C70 C71 C72 5.5(8)
C69 C70 C80 C81 -10.7(8)
C69 C70 C80 C82 109.8(6)
C69 C70 C80 C83 -131.2(6)
C70 C71 C72 C73 2.3(8)
C70 C71 C72 C74 -175.9(5)
C71 C70 C80 C81 171.8(5)
C71 C70 C80 C82 -67.6(6)
C71 C70 C80 C83 51.3(7)
C71 C72 C73 N61 177.5(5)
C71 C72 C73 C68 -11.6(8)
C71 C72 C74 P61 -101.3(5)
C73 N61 C62 C63 -165.4(6)
C73 N61 C62 C67 8.7(6)
C73 C68 C69 C70 -5.2(8)
C73 C72 C74 P61 80.6(5)
C74 P61 C84 C85 40.4(6)
C74 P61 C84 C89 -141.0(5)
C74 P61 C90 C91 59.5(5)
C74 P61 C90 C95 -113.0(5)
C74 C72 C73 N61 -4.4(8)
C74 C72 C73 C68 166.6(5)
C75 P62 C96 C97 134.9(5)
C75 P62 C96 C101 -44.0(5)
C75 P62 C102 C103 -53.7(5)
C75 P62 C102 C107 123.8(5)
C75 C63 C64 C65 -176.7(5)
C76 C65 C66 C67 177.8(6)
C80 C70 C71 C72 -176.9(5)
C84 P61 C74 C72 177.1(4)
C84 P61 C90 C91 -49.6(5)
C84 P61 C90 C95 137.9(5)
C84 C85 C86 C87 1.2(9)
C85 C84 C89 C88 3.2(10)
C85 C86 C87 C88 1.8(10)
C86 C87 C88 C89 -2.3(11)
C87 C88 C89 C84 -0.3(11)
C89 C84 C85 C86 -3.6(9)
C90 P61 C74 C72 70.4(4)
C90 P61 C84 C85 144.4(5)
C90 P61 C84 C89 -37.0(6)
C90 C91 C92 C93 -0.7(12)
C91 C90 C95 C94 0.6(9)
C91 C92 C93 C94 1.4(13)
C92 C93 C94 C95 -1.1(11)
C93 C94 C95 C90 0.1(9)
C95 C90 C91 C92 -0.3(10)
C96 P62 C75 C63 -164.3(4)
C96 P62 C102 C103 53.6(5)
C96 P62 C102 C107 -128.8(5)
C96 C97 C98 C99 -1.6(9)
C97 C96 C101 C100 -2.3(9)
C97 C98 C99 C100 0.7(9)
C98 C99 C100 C101 -0.6(9)
C99 C100 C101 C96 1.5(9)
C101 C96 C97 C98 2.4(9)
C102 P62 C75 C63 -56.7(4)
C102 P62 C96 C97 27.8(5)
C102 P62 C96 C101 -151.1(5)
C102 C103 C104 C105 1.5(10)
C103 C102 C107 C106 -0.5(10)
C103 C104 C105 C106 -1.4(11)
C104 C105 C106 C107 0.3(12)
C105 C106 C107 C102 0.6(11)
C107 C102 C103 C104 -0.6(9)
C108 C109 C110 C111 175.2(9)
C108 C109 C114 C113 -174.8(7)
C109 C110 C111 C112 -3.1(17)
C110 C109 C114 C113 -2.1(12)
C110 C111 C112 C113 3.4(17)
C111 C112 C113 C114 -3.0(15)
C112 C113 C114 C109 2.6(13)
C114 C109 C110 C111 2.3(14)
C201 C202 C203 C204 177.6(9)
C202 C203 C204 C205 -175.1(9)
C203 C204 C205 C206 -174.8(9)

loop_
_diffrn_oxdiff_twin_id
_diffrn_oxdiff_twin_ratio
_diffrn_oxdiff_twin_reflns_isolated
_diffrn_oxdiff_twin_reflns_overlapped
1 0.5578 97439 44509
2 0.4422 96376 44508

loop_
_twin_individual_id
_twin_individual_twin_matrix_11
_twin_individual_twin_matrix_12
_twin_individual_twin_matrix_13
_twin_individual_twin_matrix_21
_twin_individual_twin_matrix_22
_twin_individual_twin_matrix_23
_twin_individual_twin_matrix_31
_twin_individual_twin_matrix_32
_twin_individual_twin_matrix_33
1 1.0000 0.0000 0.0000 0.0000 1.0000 0.0000 0.0000 0.0000 1.0000
2 0.0415 -0.9579 0.0441 -1.0416 -0.0397 -0.0430 -0.0020 0.0022 -1.0009

loop_
_twin_individual_mass_fraction_refined
0.5669(8)
0.4331(8)
